data_4089007
loop_
_publ_author_name
'Wei, Jia'
'Shen, Zhongliang'
'Filatov, Alexander S.'
'Liu, Qian'
'Jordan, Richard F.'

_publ_section_title
;
 Self-Assembled Cage Structures and Ethylene Polymerization Behavior of
 Palladium Alkyl Complexes That Contain Phosphine-Bis(arenesulfonate)
 Ligands
;
_journal_issue 20
_journal_name_full Organometallics
_journal_page_first 3557
_journal_paper_doi 10.1021/acs.organomet.6b00629
_journal_volume 35
_journal_year 2016
_chemical_formula_moiety 'C152.50 H196 Li4 N4 O24 P4 Pd4 S8'
_chemical_formula_sum 'C152.5 H196 Li4 N4 O24 P4 Pd4 S8'
_chemical_formula_weight 3302.86
_space_group_crystal_system orthorhombic
_space_group_IT_number 60
_space_group_name_Hall '-P 2n 2ab'
_space_group_name_H-M_alt 'P b c n'
_atom_sites_solution_hydrogens geom
_audit_creation_method SHELXL-2014/7
_cell_angle_alpha 90
_cell_angle_beta 90
_cell_angle_gamma 90
_cell_formula_units_Z 8
_cell_length_a 33.568(3)
_cell_length_b 30.197(2)
_cell_length_c 35.307(3)
_cell_measurement_reflns_used 9696
_cell_measurement_temperature 100(2)
_cell_measurement_theta_max 20.75
_cell_measurement_theta_min 2.22
_cell_volume 35789(5)
_computing_cell_refinement 'SAINT V.8.27 (Bruker AXS Inc., 2012)'
_computing_data_collection 'APEX2 v.2014.9-0 (Bruker AXS Inc., 2014)'
_computing_data_reduction 'SAINT V.8.27 (Bruker AXS Inc., 2012)'
_computing_molecular_graphics
;
Ortep-3 for Windows: L. J. Farrugia, J. Appl. Cryst (1997), 30, 565

Mercury: visualization and analysis of crystal structures
C. F. Macrae, P. R. Edgington, P. McCabe, E. Pidcock, G. P. Shields, 
R. Taylor, M. Towler and J. van de Streek, J. Appl. Cryst., 39, 453-457, 2006 
;
_computing_publication_material 'APEX2 v.2014.9-0 (Bruker AXS Inc., 2014)'
_computing_structure_refinement 'SHELXL-2014/7 (Sheldrick, 2014)'
_computing_structure_solution 'SHELXT 2014/5 (Sheldrick, 2014)'
_diffrn_ambient_temperature 100(2)
_diffrn_detector_area_resol_mean 10.4167
_diffrn_measured_fraction_theta_full 0.994
_diffrn_measured_fraction_theta_max 0.994
_diffrn_measurement_device_type 'Bruker D8 Venture PHOTON 100 CMOS'
_diffrn_measurement_method 'omega and phi scans'
_diffrn_radiation_monochromator mirrors
_diffrn_radiation_source 'INCOATEC ImuS micro-focus source'
_diffrn_radiation_type MoK\a
_diffrn_radiation_wavelength 0.71073
_diffrn_reflns_av_R_equivalents 0.0729
_diffrn_reflns_av_unetI/netI 0.0292
_diffrn_reflns_Laue_measured_fraction_full 0.994
_diffrn_reflns_Laue_measured_fraction_max 0.994
_diffrn_reflns_limit_h_max 33
_diffrn_reflns_limit_h_min 0
_diffrn_reflns_limit_k_max 30
_diffrn_reflns_limit_k_min 0
_diffrn_reflns_limit_l_max 35
_diffrn_reflns_limit_l_min 0
_diffrn_reflns_number 18836
_diffrn_reflns_point_group_measured_fraction_full 0.994
_diffrn_reflns_point_group_measured_fraction_max 0.994
_diffrn_reflns_theta_full 20.891
_diffrn_reflns_theta_max 20.891
_diffrn_reflns_theta_min 2.025
_exptl_absorpt_coefficient_mu 0.583
_exptl_absorpt_correction_T_max 0.745
_exptl_absorpt_correction_T_min 0.677
_exptl_absorpt_correction_type multi-scan
_exptl_absorpt_process_details SADABS
_exptl_crystal_colour colorless
_exptl_crystal_density_diffrn 1.226
_exptl_crystal_description block
_exptl_crystal_F_000 13720
_exptl_crystal_size_max 0.280
_exptl_crystal_size_mid 0.250
_exptl_crystal_size_min 0.250
_platon_squeeze_details
;
;
_refine_diff_density_max 1.451
_refine_diff_density_min -0.755
_refine_diff_density_rms 0.147
_refine_ls_extinction_method none
_refine_ls_goodness_of_fit_ref 1.072
_refine_ls_hydrogen_treatment constr
_refine_ls_matrix_type full
_refine_ls_number_parameters 1559
_refine_ls_number_reflns 18836
_refine_ls_number_restraints 1828
_refine_ls_restrained_S_all 1.034
_refine_ls_R_factor_all 0.1191
_refine_ls_R_factor_gt 0.0994
_refine_ls_shift/su_max 0.004
_refine_ls_shift/su_mean 0.000
_refine_ls_structure_factor_coef Fsqd
_refine_ls_weighting_details 'w=1/[\s^2^(Fo^2^)+(0.0637P)^2^+885.2977P] where P=(Fo^2^+2Fc^2^)/3'
_refine_ls_weighting_scheme calc
_refine_ls_wR_factor_gt 0.2374
_refine_ls_wR_factor_ref 0.2468
_reflns_Friedel_coverage 0.000
_reflns_number_gt 14929
_reflns_number_total 18836
_reflns_threshold_expression 'I > 2\s(I)'
_cod_data_source_file om6b00629_si_002.cif
_cod_data_source_block 4b_jiawei03
_cod_original_cell_volume 35790(5)
_cod_original_formula_sum 'C152.50 H196 Li4 N4 O24 P4 Pd4 S8'
_cod_database_code 4089007
_shelx_shelxl_version_number 2014/7
_shelx_space_group_comment
;
The symmetry employed for this shelxl refinement is uniquely defined
by the following loop, which should always be used as a source of
symmetry information in preference to the above space-group names.
They are only intended as comments.
;
_shelx_estimated_absorpt_t_min 0.854
_shelx_estimated_absorpt_t_max 0.868

loop_
_space_group_symop_operation_xyz
'x, y, z'
'x+1/2, -y+1/2, -z'
'-x, y, -z+1/2'
'-x+1/2, -y+1/2, z+1/2'
'-x, -y, -z'
'-x-1/2, y-1/2, z'
'x, -y, z-1/2'
'x-1/2, y-1/2, -z-1/2'

loop_
_atom_site_label
_atom_site_type_symbol
_atom_site_fract_x
_atom_site_fract_y
_atom_site_fract_z
_atom_site_U_iso_or_equiv
_atom_site_adp_type
_atom_site_occupancy
_atom_site_site_symmetry_order
_atom_site_calc_flag
_atom_site_refinement_flags_posn
_atom_site_refinement_flags_adp
_atom_site_refinement_flags_occupancy
_atom_site_disorder_assembly
_atom_site_disorder_group
Pd1 Pd 0.43570(3) 0.25901(4) 0.68649(3) 0.0415(3) Uani 1 1 d . U . . .
Pd2 Pd 0.18242(4) 0.23015(3) 0.50622(3) 0.0456(3) Uani 1 1 d . U . . .
Pd3 Pd 0.29390(3) 0.26110(3) 0.79185(3) 0.0386(3) Uani 1 1 d . U . . .
Pd4 Pd 0.20613(4) 0.43080(4) 0.53694(3) 0.0478(3) Uani 1 1 d . U . . .
P1 P 0.43197(11) 0.21160(12) 0.63853(9) 0.0399(9) Uani 1 1 d . U . . .
P2 P 0.15935(12) 0.19221(12) 0.55506(11) 0.0464(10) Uani 1 1 d . U . . .
P3 P 0.25821(12) 0.32300(11) 0.78868(9) 0.0384(9) Uani 1 1 d . U . . .
P4 P 0.26942(13) 0.45097(12) 0.53618(9) 0.0475(10) Uani 1 1 d . U . . .
S1 S 0.32852(10) 0.21650(10) 0.63969(9) 0.0344(8) Uani 1 1 d . U . . .
S2 S 0.45022(11) 0.31928(12) 0.61652(10) 0.0439(9) Uani 1 1 d . U . . .
S3 S 0.19819(11) 0.27005(11) 0.61924(9) 0.0387(8) Uani 1 1 d . U . . .
S4 S 0.25043(12) 0.16291(11) 0.51899(9) 0.0426(9) Uani 1 1 d . U . . .
S5 S 0.29251(10) 0.34212(10) 0.69686(8) 0.0328(8) Uani 1 1 d . U . . .
S6 S 0.21110(12) 0.22399(11) 0.76668(9) 0.0455(9) Uani 1 1 d . U . . .
S7 S 0.30137(11) 0.34540(10) 0.56657(9) 0.0356(8) Uani 1 1 d . U . . .
S8 S 0.21411(12) 0.46696(11) 0.61791(9) 0.0460(9) Uani 1 1 d . U . . .
Li1 Li 0.2728(6) 0.2445(7) 0.5709(6) 0.036(3) Uani 1 1 d . U . . .
Li2 Li 0.2348(7) 0.3657(7) 0.6250(6) 0.039(3) Uani 1 1 d . U . . .
Li3 Li 0.2555(7) 0.2464(7) 0.6910(6) 0.038(3) Uani 1 1 d . U . . .
Li4 Li 0.3579(7) 0.3169(7) 0.6358(6) 0.036(3) Uani 1 1 d . U . . .
N1 N 0.4388(3) 0.3062(4) 0.7302(3) 0.040(3) Uani 1 1 d . U . . .
N2 N 0.2110(4) 0.2648(3) 0.4621(3) 0.044(2) Uani 1 1 d . U . . .
N3 N 0.3241(3) 0.2002(3) 0.7897(3) 0.044(2) Uani 1 1 d . U . . .
N4 N 0.1459(4) 0.4118(4) 0.5411(3) 0.053(3) Uani 1 1 d . U . . .
O1 O 0.3023(3) 0.2152(3) 0.6727(2) 0.0364(19) Uani 1 1 d . U . . .
O2 O 0.3075(3) 0.2133(3) 0.6043(2) 0.041(2) Uani 1 1 d . U . . .
O3 O 0.3564(3) 0.2530(3) 0.6409(2) 0.0365(19) Uani 1 1 d . U . . .
O4 O 0.4728(3) 0.2969(3) 0.6463(3) 0.051(2) Uani 1 1 d . U . . .
O5 O 0.4729(3) 0.3527(3) 0.5965(3) 0.061(3) Uani 1 1 d . U . . .
O6 O 0.4129(3) 0.3356(3) 0.6326(3) 0.049(2) Uani 1 1 d . U . . .
O7 O 0.2134(3) 0.2526(3) 0.6548(2) 0.045(2) Uani 1 1 d . U . . .
O8 O 0.1963(3) 0.3177(3) 0.6193(2) 0.041(2) Uani 1 1 d . U . . .
O9 O 0.2176(3) 0.2519(3) 0.5866(2) 0.040(2) Uani 1 1 d . U . . .
O10 O 0.2691(3) 0.2045(3) 0.5285(2) 0.045(2) Uani 1 1 d . U . . .
O11 O 0.2770(3) 0.1304(3) 0.5046(2) 0.051(2) Uani 1 1 d . U . . .
O12 O 0.2161(3) 0.1710(3) 0.4942(2) 0.051(2) Uani 1 1 d . U . . .
O13 O 0.2767(3) 0.3011(3) 0.7122(2) 0.038(2) Uani 1 1 d . U . . .
O14 O 0.2642(3) 0.3649(3) 0.6719(2) 0.040(2) Uani 1 1 d . U . . .
O15 O 0.3314(3) 0.3376(3) 0.6808(2) 0.041(2) Uani 1 1 d . U . . .
O16 O 0.2380(3) 0.2273(3) 0.7993(2) 0.050(2) Uani 1 1 d . U . . .
O17 O 0.1788(3) 0.1945(3) 0.7743(2) 0.051(2) Uani 1 1 d . U . . .
O18 O 0.2325(3) 0.2144(3) 0.7325(2) 0.047(2) Uani 1 1 d . U . . .
O19 O 0.2673(3) 0.3698(3) 0.5810(2) 0.041(2) Uani 1 1 d . U . . .
O20 O 0.2913(3) 0.3016(3) 0.5527(2) 0.041(2) Uani 1 1 d . U . . .
O21 O 0.3343(3) 0.3447(3) 0.5928(2) 0.043(2) Uani 1 1 d . U . . .
O22 O 0.2063(3) 0.4207(3) 0.6247(2) 0.043(2) Uani 1 1 d . U . . .
O23 O 0.2016(3) 0.4969(3) 0.6474(2) 0.050(2) Uani 1 1 d . U . . .
O24 O 0.1977(3) 0.4811(3) 0.5807(2) 0.050(2) Uani 1 1 d . U . . .
C1 C 0.3568(4) 0.1669(4) 0.6429(4) 0.039(3) Uani 1 1 d . U . . .
C2 C 0.3346(4) 0.1289(4) 0.6472(4) 0.040(3) Uani 1 1 d . U . . .
H2 H 0.3063 0.1306 0.6480 0.048 Uiso 1 1 calc R U . . .
C3 C 0.3536(4) 0.0879(5) 0.6503(4) 0.050(3) Uani 1 1 d . U . . .
H3 H 0.3377 0.0621 0.6532 0.059 Uiso 1 1 calc R U . . .
C4 C 0.3913(5) 0.0838(5) 0.6495(4) 0.053(3) Uani 1 1 d . U . . .
C5 C 0.4150(4) 0.1216(4) 0.6454(4) 0.046(3) Uani 1 1 d . U . . .
H5 H 0.4431 0.1186 0.6450 0.056 Uiso 1 1 calc R U . . .
C6 C 0.3984(4) 0.1632(4) 0.6419(4) 0.040(3) Uani 1 1 d . U . . .
C7 C 0.4115(6) 0.0362(6) 0.6527(6) 0.086(6) Uiso 1 1 d . U . . .
H7 H 0.3984 0.0213 0.6747 0.103 Uiso 1 1 calc R U . . .
C8 C 0.3999(5) 0.0097(6) 0.6181(5) 0.081(5) Uiso 1 1 d . U . . .
H8A H 0.4130 0.0221 0.5957 0.122 Uiso 1 1 calc R U . . .
H8B H 0.3709 0.0109 0.6148 0.122 Uiso 1 1 calc R U . . .
H8C H 0.4082 -0.0212 0.6215 0.122 Uiso 1 1 calc R U . . .
C9 C 0.4512(8) 0.0379(9) 0.6613(8) 0.147(10) Uiso 1 1 d . U . . .
H9A H 0.4617 0.0077 0.6635 0.220 Uiso 1 1 calc R U . . .
H9B H 0.4549 0.0536 0.6853 0.220 Uiso 1 1 calc R U . . .
H9C H 0.4655 0.0536 0.6411 0.220 Uiso 1 1 calc R U . . .
C10 C 0.4806(4) 0.1878(5) 0.6279(4) 0.049(3) Uani 1 1 d . U . . .
C11 C 0.4892(4) 0.1615(4) 0.5968(4) 0.051(3) Uani 1 1 d . U . . .
H11 H 0.4681 0.1527 0.5806 0.061 Uiso 1 1 calc R U . . .
C13 C 0.5578(6) 0.1632(6) 0.6099(5) 0.077(4) Uani 1 1 d . U . . .
H13 H 0.5843 0.1550 0.6034 0.092 Uiso 1 1 calc R U . . .
C12 C 0.5274(5) 0.1477(6) 0.5887(5) 0.069(4) Uani 1 1 d . U . . .
H12 H 0.5322 0.1275 0.5686 0.083 Uiso 1 1 calc R U . . .
C14 C 0.5519(5) 0.1905(6) 0.6405(5) 0.075(4) Uani 1 1 d . U . . .
H14 H 0.5740 0.2010 0.6548 0.089 Uiso 1 1 calc R U . . .
C15 C 0.5139(5) 0.2025(5) 0.6503(5) 0.065(4) Uani 1 1 d . U . . .
H15 H 0.5096 0.2206 0.6719 0.077 Uiso 1 1 calc R U . . .
C16 C 0.4045(5) 0.2197(5) 0.7210(4) 0.060(4) Uiso 1 1 d . U . . .
H16A H 0.4169 0.2193 0.7460 0.090 Uiso 1 1 calc R U . . .
H16B H 0.4040 0.1895 0.7106 0.090 Uiso 1 1 calc R U . . .
H16C H 0.3772 0.2308 0.7231 0.090 Uiso 1 1 calc R U . . .
C17 C 0.4246(4) 0.3477(5) 0.7238(4) 0.050(3) Uani 1 1 d . U . . .
H17 H 0.4126 0.3546 0.7002 0.060 Uiso 1 1 calc R U . . .
C18 C 0.4275(5) 0.3793(5) 0.7508(4) 0.058(4) Uani 1 1 d . U . . .
H18 H 0.4174 0.4080 0.7453 0.069 Uiso 1 1 calc R U . . .
C19 C 0.4442(5) 0.3721(6) 0.7858(4) 0.064(4) Uani 1 1 d . U . . .
C20 C 0.4596(4) 0.3319(5) 0.7912(4) 0.059(4) Uani 1 1 d . U . . .
H20 H 0.4745 0.3258 0.8135 0.070 Uiso 1 1 calc R U . . .
C21 C 0.4541(3) 0.2992(5) 0.7647(3) 0.048(3) Uani 1 1 d . U . . .
H21 H 0.4615 0.2698 0.7713 0.058 Uiso 1 1 calc R U . . .
C22 C 0.4476(6) 0.4111(6) 0.8110(5) 0.084(5) Uiso 1 1 d D U . . .
H22 H 0.4221 0.4258 0.8035 0.101 Uiso 1 1 calc R U . . .
C23 C 0.4371(8) 0.4024(9) 0.8507(6) 0.176(12) Uiso 1 1 d D U . . .
H23A H 0.4284 0.4311 0.8615 0.211 Uiso 1 1 calc R U . . .
H23B H 0.4622 0.3945 0.8637 0.211 Uiso 1 1 calc R U . . .
C24 C 0.4060(5) 0.3678(6) 0.8632(5) 0.091(6) Uiso 1 1 d D U . . .
H24A H 0.4223 0.3425 0.8720 0.109 Uiso 1 1 calc R U . . .
H24B H 0.3938 0.3579 0.8391 0.109 Uiso 1 1 calc R U . . .
C25 C 0.3707(8) 0.3690(9) 0.8912(8) 0.180(12) Uiso 1 1 d D U . . .
H25A H 0.3770 0.3897 0.9121 0.216 Uiso 1 1 calc R U . . .
H25B H 0.3468 0.3804 0.8780 0.216 Uiso 1 1 calc R U . . .
C26 C 0.3612(8) 0.3243(8) 0.9077(8) 0.146(10) Uiso 1 1 d D U . . .
H26A H 0.3461 0.3068 0.8892 0.218 Uiso 1 1 calc R U . . .
H26B H 0.3454 0.3280 0.9308 0.218 Uiso 1 1 calc R U . . .
H26C H 0.3861 0.3088 0.9139 0.218 Uiso 1 1 calc R U . . .
C27 C 0.4746(8) 0.4484(8) 0.8018(9) 0.171(11) Uiso 1 1 d D U . . .
H27A H 0.4707 0.4545 0.7745 0.205 Uiso 1 1 calc R U . . .
H27B H 0.5020 0.4365 0.8043 0.205 Uiso 1 1 calc R U . . .
C154 C 0.475(2) 0.4939(12) 0.8215(13) 0.18(2) Uiso 0.5 1 d D U P . .
H15A H 0.4585 0.4909 0.8445 0.220 Uiso 0.5 1 calc R U P . .
H15B H 0.5028 0.4987 0.8303 0.220 Uiso 0.5 1 calc R U P . .
C156 C 0.462(3) 0.5369(12) 0.802(2) 0.28(3) Uiso 0.5 1 d D U P . .
H15C H 0.4826 0.5400 0.7822 0.339 Uiso 0.5 1 calc R U P . .
H15D H 0.4696 0.5592 0.8216 0.339 Uiso 0.5 1 calc R U P . .
C157 C 0.425(3) 0.559(4) 0.783(3) 0.38(6) Uiso 0.5 1 d D U P . .
H15E H 0.4327 0.5892 0.7749 0.574 Uiso 0.5 1 calc R U P . .
H15F H 0.4169 0.5417 0.7615 0.574 Uiso 0.5 1 calc R U P . .
H15G H 0.4036 0.5613 0.8017 0.574 Uiso 0.5 1 calc R U P . .
C29 C 0.4223(4) 0.2364(4) 0.5927(3) 0.037(3) Uani 1 1 d . U . . .
C30 C 0.4357(4) 0.2791(4) 0.5828(4) 0.037(3) Uani 1 1 d . U . . .
C31 C 0.4338(4) 0.2927(4) 0.5462(4) 0.040(3) Uani 1 1 d . U . . .
H31 H 0.4432 0.3213 0.5397 0.048 Uiso 1 1 calc R U . . .
C32 C 0.4185(4) 0.2660(4) 0.5185(4) 0.042(3) Uani 1 1 d . U . . .
H32 H 0.4201 0.2753 0.4928 0.050 Uiso 1 1 calc R U . . .
C33 C 0.4008(4) 0.2255(4) 0.5270(3) 0.034(3) Uani 1 1 d . U . . .
C34 C 0.4048(4) 0.2120(4) 0.5642(3) 0.037(3) Uani 1 1 d . U . . .
H34 H 0.3946 0.1836 0.5707 0.044 Uiso 1 1 calc R U . . .
C35 C 0.3787(4) 0.1981(4) 0.4980(4) 0.042(3) Uiso 1 1 d . U . . .
H35 H 0.3631 0.1750 0.5118 0.050 Uiso 1 1 calc R U . . .
C36 C 0.4081(5) 0.1744(6) 0.4712(5) 0.069(5) Uiso 1 1 d . U . . .
H36A H 0.4240 0.1965 0.4577 0.104 Uiso 1 1 calc R U . . .
H36B H 0.3932 0.1565 0.4530 0.104 Uiso 1 1 calc R U . . .
H36C H 0.4257 0.1552 0.4861 0.104 Uiso 1 1 calc R U . . .
C37 C 0.3495(5) 0.2253(5) 0.4736(4) 0.060(4) Uiso 1 1 d . U . . .
H37A H 0.3313 0.2418 0.4901 0.090 Uiso 1 1 calc R U . . .
H37B H 0.3342 0.2054 0.4573 0.090 Uiso 1 1 calc R U . . .
H37C H 0.3646 0.2462 0.4578 0.090 Uiso 1 1 calc R U . . .
C38 C 0.2299(4) 0.1416(4) 0.5632(4) 0.040(3) Uani 1 1 d . U . . .
C39 C 0.2525(4) 0.1095(4) 0.5802(4) 0.041(3) Uani 1 1 d . U . . .
H39 H 0.2746 0.0972 0.5670 0.049 Uiso 1 1 calc R U . . .
C40 C 0.2434(4) 0.0949(4) 0.6160(4) 0.039(3) Uani 1 1 d . U . . .
H40 H 0.2591 0.0724 0.6276 0.047 Uiso 1 1 calc R U . . .
C41 C 0.2104(4) 0.1137(4) 0.6358(4) 0.041(3) Uani 1 1 d . U . . .
C42 C 0.1875(4) 0.1454(4) 0.6162(4) 0.040(3) Uani 1 1 d . U . . .
H42 H 0.1652 0.1585 0.6284 0.048 Uiso 1 1 calc R U . . .
C43 C 0.1967(4) 0.1580(4) 0.5792(4) 0.042(3) Uani 1 1 d . U . . .
C44 C 0.2014(4) 0.1006(5) 0.6767(4) 0.048(4) Uiso 1 1 d . U . . .
H44 H 0.1941 0.0685 0.6767 0.058 Uiso 1 1 calc R U . . .
C45 C 0.1675(5) 0.1254(5) 0.6931(5) 0.066(5) Uiso 1 1 d . U . . .
H45A H 0.1653 0.1185 0.7201 0.100 Uiso 1 1 calc R U . . .
H45B H 0.1429 0.1168 0.6801 0.100 Uiso 1 1 calc R U . . .
H45C H 0.1720 0.1572 0.6899 0.100 Uiso 1 1 calc R U . . .
C46 C 0.2375(4) 0.1057(5) 0.7008(4) 0.057(4) Uiso 1 1 d . U . . .
H46A H 0.2484 0.1356 0.6976 0.085 Uiso 1 1 calc R U . . .
H46B H 0.2576 0.0838 0.6933 0.085 Uiso 1 1 calc R U . . .
H46C H 0.2303 0.1011 0.7274 0.085 Uiso 1 1 calc R U . . .
C47 C 0.1250(4) 0.1489(4) 0.5384(4) 0.058(4) Uani 1 1 d D U . . .
C48 C 0.1201(5) 0.1084(4) 0.5564(4) 0.071(5) Uani 1 1 d D U . . .
H48 H 0.1340 0.1020 0.5792 0.085 Uiso 1 1 calc R U . . .
C49 C 0.0950(5) 0.0777(5) 0.5410(5) 0.086(6) Uani 1 1 d D U . . .
H49 H 0.0925 0.0496 0.5528 0.104 Uiso 1 1 calc R U . . .
C50 C 0.0732(6) 0.0863(5) 0.5088(5) 0.098(6) Uani 1 1 d D U . . .
H50 H 0.0557 0.0646 0.4985 0.118 Uiso 1 1 calc R U . . .
C51 C 0.0775(6) 0.1273(5) 0.4918(5) 0.113(7) Uani 1 1 d D U . . .
H51 H 0.0625 0.1340 0.4697 0.135 Uiso 1 1 calc R U . . .
C52 C 0.1033(5) 0.1587(5) 0.5064(4) 0.076(5) Uani 1 1 d D U . . .
H52 H 0.1059 0.1867 0.4945 0.092 Uiso 1 1 calc R U . . .
C53 C 0.1324(4) 0.2210(4) 0.5940(4) 0.048(3) Uani 1 1 d . U . . .
C54 C 0.0918(5) 0.2085(5) 0.5976(4) 0.072(4) Uani 1 1 d D U . . .
H54 H 0.0804 0.1877 0.5806 0.087 Uiso 1 1 calc R U . . .
C55 C 0.0690(5) 0.2271(6) 0.6264(5) 0.086(5) Uani 1 1 d D U . . .
C56 C 0.0837(5) 0.2595(5) 0.6490(5) 0.074(5) Uani 1 1 d D U . . .
H56 H 0.0671 0.2739 0.6670 0.089 Uiso 1 1 calc R U . . .
C57 C 0.1243(4) 0.2712(5) 0.6451(4) 0.054(3) Uani 1 1 d . U . . .
H57 H 0.1359 0.2925 0.6616 0.065 Uiso 1 1 calc R U . . .
C58 C 0.1474(4) 0.2514(4) 0.6168(4) 0.046(3) Uani 1 1 d . U . . .
C59 C 0.0243(9) 0.2113(10) 0.6334(9) 0.144(9) Uiso 1 1 d . U . . .
H59 H 0.0131 0.2300 0.6542 0.172 Uiso 1 1 calc R U . . .
C60 C 0.0019(15) 0.2154(17) 0.6053(10) 0.31(3) Uiso 1 1 d . U . . .
H60A H 0.0120 0.1973 0.5844 0.458 Uiso 1 1 calc R U . . .
H60B H 0.0011 0.2465 0.5976 0.458 Uiso 1 1 calc R U . . .
H60C H -0.0250 0.2056 0.6121 0.458 Uiso 1 1 calc R U . . .
C61 C 0.0235(11) 0.1673(12) 0.6459(10) 0.203(15) Uiso 1 1 d . U . . .
H61A H -0.0041 0.1585 0.6510 0.304 Uiso 1 1 calc R U . . .
H61B H 0.0393 0.1645 0.6691 0.304 Uiso 1 1 calc R U . . .
H61C H 0.0348 0.1480 0.6263 0.304 Uiso 1 1 calc R U . . .
C62 C 0.1477(4) 0.2828(5) 0.5180(5) 0.056(4) Uani 1 1 d . U . . .
H62A H 0.1597 0.3000 0.5386 0.085 Uiso 1 1 calc R U . . .
H62B H 0.1212 0.2725 0.5258 0.085 Uiso 1 1 calc R U . . .
H62C H 0.1452 0.3014 0.4954 0.085 Uiso 1 1 calc R U . . .
C63 C 0.1973(5) 0.2684(5) 0.4274(4) 0.058(4) Uani 1 1 d . U . . .
H63 H 0.1715 0.2574 0.4218 0.070 Uiso 1 1 calc R U . . .
C64 C 0.2192(5) 0.2875(5) 0.3990(4) 0.060(4) Uani 1 1 d . U . . .
H64 H 0.2090 0.2879 0.3739 0.072 Uiso 1 1 calc R U . . .
C65 C 0.2563(5) 0.3063(4) 0.4066(4) 0.049(3) Uani 1 1 d . U . . .
C66 C 0.2696(5) 0.3026(4) 0.4438(4) 0.050(3) Uani 1 1 d . U . . .
H66 H 0.2947 0.3145 0.4509 0.060 Uiso 1 1 calc R U . . .
C67 C 0.2461(4) 0.2817(4) 0.4703(4) 0.047(3) Uani 1 1 d . U . . .
H67 H 0.2556 0.2793 0.4956 0.056 Uiso 1 1 calc R U . . .
C68 C 0.2801(4) 0.3311(5) 0.3769(4) 0.056(4) Uiso 1 1 d . U . . .
H68 H 0.2685 0.3227 0.3518 0.067 Uiso 1 1 calc R U . . .
C69 C 0.3225(5) 0.3190(5) 0.3753(5) 0.064(4) Uiso 1 1 d . U . . .
H69A H 0.3353 0.3292 0.3990 0.077 Uiso 1 1 calc R U . . .
H69B H 0.3349 0.3358 0.3542 0.077 Uiso 1 1 calc R U . . .
C70 C 0.3329(5) 0.2695(5) 0.3698(5) 0.063(4) Uiso 1 1 d . U . . .
H70A H 0.3224 0.2524 0.3915 0.075 Uiso 1 1 calc R U . . .
H70B H 0.3196 0.2585 0.3466 0.075 Uiso 1 1 calc R U . . .
C71 C 0.3756(5) 0.2618(6) 0.3667(6) 0.084(5) Uiso 1 1 d . U . . .
H71A H 0.3888 0.2720 0.3902 0.100 Uiso 1 1 calc R U . . .
H71B H 0.3863 0.2795 0.3454 0.100 Uiso 1 1 calc R U . . .
C72 C 0.3857(6) 0.2127(6) 0.3602(5) 0.082(5) Uiso 1 1 d . U . . .
H72A H 0.3766 0.1952 0.3819 0.123 Uiso 1 1 calc R U . . .
H72B H 0.4146 0.2094 0.3574 0.123 Uiso 1 1 calc R U . . .
H72C H 0.3725 0.2023 0.3371 0.123 Uiso 1 1 calc R U . . .
C73 C 0.2728(5) 0.3811(5) 0.3815(5) 0.061(4) Uiso 1 1 d . U . . .
H73A H 0.2859 0.3907 0.4052 0.073 Uiso 1 1 calc R U . . .
H73B H 0.2866 0.3964 0.3604 0.073 Uiso 1 1 calc R U . . .
C74 C 0.2316(4) 0.3969(5) 0.3824(4) 0.055(4) Uiso 1 1 d . U . . .
H74A H 0.2173 0.3811 0.4029 0.067 Uiso 1 1 calc R U . . .
H74B H 0.2186 0.3888 0.3582 0.067 Uiso 1 1 calc R U . . .
C75 C 0.2267(6) 0.4470(6) 0.3886(6) 0.085(6) Uiso 1 1 d . U . . .
H75A H 0.2350 0.4632 0.3655 0.102 Uiso 1 1 calc R U . . .
H75B H 0.2439 0.4568 0.4098 0.102 Uiso 1 1 calc R U . . .
C76 C 0.1824(6) 0.4574(7) 0.3977(6) 0.101(7) Uiso 1 1 d . U . . .
H76A H 0.1660 0.4518 0.3752 0.152 Uiso 1 1 calc R U . . .
H76B H 0.1798 0.4885 0.4052 0.152 Uiso 1 1 calc R U . . .
H76C H 0.1733 0.4384 0.4185 0.152 Uiso 1 1 calc R U . . .
C77 C 0.2835(3) 0.3739(4) 0.7722(3) 0.031(2) Uani 1 1 d D U . . .
C78 C 0.2918(3) 0.4067(4) 0.7988(3) 0.039(3) Uani 1 1 d D U . . .
H78 H 0.2809 0.4038 0.8235 0.046 Uiso 1 1 calc R U . . .
C79 C 0.3150(4) 0.4428(4) 0.7910(4) 0.044(3) Uani 1 1 d D U . . .
C80 C 0.3309(4) 0.4464(4) 0.7549(4) 0.046(3) Uani 1 1 d D U . . .
H80 H 0.3472 0.4711 0.7487 0.055 Uiso 1 1 calc R U . . .
C81 C 0.3235(4) 0.4145(4) 0.7278(4) 0.039(3) Uani 1 1 d D U . . .
H81 H 0.3342 0.4176 0.7030 0.047 Uiso 1 1 calc R U . . .
C82 C 0.3006(3) 0.3779(4) 0.7367(3) 0.033(2) Uani 1 1 d D U . . .
C83 C 0.3238(5) 0.4775(5) 0.8203(4) 0.056(4) Uiso 1 1 d . U . . .
H83 H 0.3534 0.4778 0.8231 0.067 Uiso 1 1 calc R U . . .
C84 C 0.3079(5) 0.4699(6) 0.8589(5) 0.077(5) Uiso 1 1 d . U . . .
H84A H 0.2788 0.4669 0.8578 0.115 Uiso 1 1 calc R U . . .
H84B H 0.3148 0.4951 0.8752 0.115 Uiso 1 1 calc R U . . .
H84C H 0.3195 0.4428 0.8694 0.115 Uiso 1 1 calc R U . . .
C85 C 0.3123(6) 0.5250(6) 0.8049(6) 0.096(6) Uiso 1 1 d . U . . .
H85A H 0.3239 0.5292 0.7796 0.144 Uiso 1 1 calc R U . . .
H85B H 0.3227 0.5477 0.8221 0.144 Uiso 1 1 calc R U . . .
H85C H 0.2833 0.5276 0.8033 0.144 Uiso 1 1 calc R U . . .
C86 C 0.2385(4) 0.3393(4) 0.8359(4) 0.043(3) Uani 1 1 d . U . . .
C87 C 0.2080(5) 0.3685(5) 0.8409(4) 0.054(4) Uani 1 1 d . U . . .
H87 H 0.1954 0.3818 0.8197 0.065 Uiso 1 1 calc R U . . .
C88 C 0.1958(5) 0.3785(5) 0.8765(4) 0.062(4) Uani 1 1 d . U . . .
H88 H 0.1740 0.3980 0.8802 0.074 Uiso 1 1 calc R U . . .
C89 C 0.2153(5) 0.3601(5) 0.9075(4) 0.063(4) Uani 1 1 d . U . . .
H89 H 0.2073 0.3683 0.9324 0.075 Uiso 1 1 calc R U . . .
C90 C 0.2454(6) 0.3307(5) 0.9031(4) 0.064(4) Uani 1 1 d . U . . .
H90 H 0.2578 0.3173 0.9244 0.076 Uiso 1 1 calc R U . . .
C91 C 0.2578(5) 0.3206(5) 0.8665(3) 0.051(4) Uani 1 1 d . U . . .
H91 H 0.2795 0.3009 0.8625 0.062 Uiso 1 1 calc R U . . .
C92 C 0.2123(4) 0.3172(4) 0.7630(3) 0.039(3) Uani 1 1 d . U . . .
C93 C 0.1934(4) 0.3562(4) 0.7483(3) 0.036(3) Uani 1 1 d . U . . .
H93 H 0.2077 0.3833 0.7487 0.044 Uiso 1 1 calc R U . . .
C94 C 0.1562(4) 0.3559(4) 0.7339(4) 0.042(3) Uani 1 1 d . U . . .
C95 C 0.1340(4) 0.3169(5) 0.7333(4) 0.047(3) Uani 1 1 d . U . . .
H95 H 0.1071 0.3165 0.7251 0.056 Uiso 1 1 calc R U . . .
C96 C 0.1528(4) 0.2792(5) 0.7451(4) 0.046(3) Uani 1 1 d . U . . .
H96 H 0.1389 0.2518 0.7437 0.056 Uiso 1 1 calc R U . . .
C97 C 0.1902(4) 0.2792(4) 0.7587(4) 0.040(3) Uani 1 1 d . U . . .
C98 C 0.1359(5) 0.3990(5) 0.7174(4) 0.054(4) Uiso 1 1 d . U . . .
H98 H 0.1569 0.4226 0.7171 0.065 Uiso 1 1 calc R U . . .
C99 C 0.1238(5) 0.3918(6) 0.6772(5) 0.069(5) Uiso 1 1 d . U . . .
H99A H 0.1023 0.3698 0.6762 0.104 Uiso 1 1 calc R U . . .
H99B H 0.1467 0.3811 0.6626 0.104 Uiso 1 1 calc R U . . .
H99C H 0.1143 0.4198 0.6664 0.104 Uiso 1 1 calc R U . . .
C100 C 0.2148(5) 0.3869(5) 0.4965(4) 0.054(4) Uani 1 1 d . U . . .
H10A H 0.2201 0.3579 0.5078 0.082 Uiso 1 1 calc R U . . .
H10B H 0.2377 0.3959 0.4810 0.082 Uiso 1 1 calc R U . . .
H10C H 0.1910 0.3851 0.4805 0.082 Uiso 1 1 calc R U . . .
C101 C 0.1037(5) 0.4150(6) 0.7431(5) 0.079(5) Uiso 1 1 d . U . . .
H10D H 0.0920 0.4421 0.7327 0.119 Uiso 1 1 calc R U . . .
H10E H 0.1149 0.4211 0.7682 0.119 Uiso 1 1 calc R U . . .
H10F H 0.0830 0.3922 0.7453 0.119 Uiso 1 1 calc R U . . .
C102 C 0.3461(4) 0.2927(5) 0.7885(4) 0.051(3) Uani 1 1 d . U . . .
H10G H 0.3674 0.2732 0.7977 0.077 Uiso 1 1 calc R U . . .
H10H H 0.3452 0.3195 0.8041 0.077 Uiso 1 1 calc R U . . .
H10I H 0.3514 0.3009 0.7621 0.077 Uiso 1 1 calc R U . . .
C103 C 0.3186(4) 0.1761(4) 0.7588(4) 0.059(4) Uani 1 1 d D U . . .
H103 H 0.3022 0.1873 0.7391 0.071 Uiso 1 1 calc R U . . .
C104 C 0.3364(4) 0.1347(4) 0.7547(4) 0.065(4) Uani 1 1 d D U . . .
H104 H 0.3317 0.1182 0.7322 0.078 Uiso 1 1 calc R U . . .
C105 C 0.3609(4) 0.1168(4) 0.7827(4) 0.049(3) Uani 1 1 d D U . . .
C106 C 0.3646(4) 0.1419(4) 0.8150(4) 0.053(4) Uani 1 1 d D U . . .
H106 H 0.3798 0.1308 0.8356 0.063 Uiso 1 1 calc R U . . .
C107 C 0.3466(4) 0.1827(4) 0.8183(4) 0.048(3) Uani 1 1 d D U . . .
H107 H 0.3499 0.1992 0.8410 0.058 Uiso 1 1 calc R U . . .
C108 C 0.3830(5) 0.0740(6) 0.7779(5) 0.073(5) Uiso 1 1 d . U . . .
H108 H 0.3920 0.0645 0.8036 0.088 Uiso 1 1 calc R U . A .
C109 C 0.3544(6) 0.0361(6) 0.7622(6) 0.089(6) Uiso 1 1 d . U . . .
H10J H 0.3428 0.0458 0.7378 0.107 Uiso 1 1 calc R U . . .
H10K H 0.3703 0.0091 0.7574 0.107 Uiso 1 1 calc R U . . .
C110 C 0.3216(5) 0.0255(6) 0.7892(5) 0.070(5) Uiso 1 1 d . U . . .
H11A H 0.3025 0.0505 0.7896 0.084 Uiso 1 1 calc R U . . .
H11B H 0.3329 0.0226 0.8150 0.084 Uiso 1 1 calc R U . . .
C111 C 0.2985(5) -0.0182(5) 0.7790(4) 0.056(4) Uiso 1 1 d . U . . .
H11C H 0.3177 -0.0430 0.7768 0.067 Uiso 1 1 calc R U . . .
H11D H 0.2797 -0.0254 0.7997 0.067 Uiso 1 1 calc R U . . .
C112 C 0.2765(4) -0.0137(5) 0.7436(4) 0.057(4) Uiso 1 1 d . U . . .
H11E H 0.2606 0.0134 0.7443 0.085 Uiso 1 1 calc R U . . .
H11F H 0.2589 -0.0393 0.7403 0.085 Uiso 1 1 calc R U . . .
H11G H 0.2954 -0.0123 0.7224 0.085 Uiso 1 1 calc R U . . .
C113 C 0.4179(7) 0.0795(9) 0.7553(8) 0.054(8) Uiso 0.5 1 d D U P A -1
H11H H 0.4094 0.0890 0.7297 0.065 Uiso 0.5 1 calc R U P A -1
H11I H 0.4307 0.0501 0.7526 0.065 Uiso 0.5 1 calc R U P A -1
C114 C 0.4494(8) 0.1119(10) 0.7691(7) 0.066(9) Uiso 0.5 1 d D U P A -1
H11J H 0.4365 0.1404 0.7755 0.080 Uiso 0.5 1 calc R U P A -1
H11K H 0.4618 0.1001 0.7925 0.080 Uiso 0.5 1 calc R U P A -1
C115 C 0.4817(9) 0.1200(13) 0.7398(9) 0.102(13) Uiso 0.5 1 d D U P A -1
H11L H 0.4698 0.1331 0.7167 0.123 Uiso 0.5 1 calc R U P A -1
H11M H 0.4944 0.0916 0.7327 0.123 Uiso 0.5 1 calc R U P A -1
C152 C 0.5132(9) 0.1518(13) 0.7565(13) 0.116(16) Uiso 0.5 1 d D U P A -1
H15H H 0.5014 0.1812 0.7599 0.175 Uiso 0.5 1 calc R U P A -1
H15I H 0.5359 0.1539 0.7390 0.175 Uiso 0.5 1 calc R U P A -1
H15J H 0.5224 0.1405 0.7810 0.175 Uiso 0.5 1 calc R U P A -1
C153 C 0.3075(4) 0.4159(4) 0.5139(3) 0.043(3) Uani 1 1 d . U . . .
C116 C 0.3191(4) 0.3744(4) 0.5259(3) 0.038(3) Uani 1 1 d D U . . .
C117 C 0.3494(3) 0.3516(4) 0.5063(3) 0.035(3) Uani 1 1 d D U . . .
H117 H 0.3577 0.3234 0.5154 0.042 Uiso 1 1 calc R U . . .
C118 C 0.3671(5) 0.3684(5) 0.4747(4) 0.049(3) Uani 1 1 d . U . . .
H118 H 0.3865 0.3517 0.4613 0.059 Uiso 1 1 calc R U . . .
C119 C 0.3562(5) 0.4113(5) 0.4621(4) 0.051(4) Uani 1 1 d . U . . .
C120 C 0.3269(5) 0.4336(4) 0.4818(3) 0.047(3) Uani 1 1 d . U . . .
H120 H 0.3194 0.4623 0.4734 0.056 Uiso 1 1 calc R U . . .
C121 C 0.3758(6) 0.4323(6) 0.4278(5) 0.077(5) Uiso 1 1 d . U . . .
H121 H 0.3537 0.4360 0.4091 0.092 Uiso 1 1 calc R U . . .
C122 C 0.3894(5) 0.4782(5) 0.4359(5) 0.073(5) Uiso 1 1 d . U . . .
H12A H 0.3675 0.4951 0.4472 0.109 Uiso 1 1 calc R U . . .
H12B H 0.3978 0.4925 0.4123 0.109 Uiso 1 1 calc R U . . .
H12C H 0.4119 0.4773 0.4536 0.109 Uiso 1 1 calc R U . . .
C123 C 0.4070(6) 0.4041(7) 0.4068(6) 0.096(6) Uiso 1 1 d . U . . .
H12D H 0.4325 0.4057 0.4201 0.143 Uiso 1 1 calc R U . . .
H12E H 0.4102 0.4153 0.3809 0.143 Uiso 1 1 calc R U . . .
H12F H 0.3980 0.3732 0.4058 0.143 Uiso 1 1 calc R U . . .
C124 C 0.2738(4) 0.5031(5) 0.5096(4) 0.047(3) Uani 1 1 d . U . . .
C125 C 0.2497(4) 0.5069(5) 0.4782(4) 0.049(3) Uani 1 1 d . U . . .
H125 H 0.2291 0.4860 0.4737 0.059 Uiso 1 1 calc R U . . .
C126 C 0.2560(5) 0.5425(5) 0.4526(4) 0.052(3) Uani 1 1 d . U . . .
H126 H 0.2387 0.5459 0.4314 0.062 Uiso 1 1 calc R U . . .
C127 C 0.2848(4) 0.5705(5) 0.4576(4) 0.054(3) Uani 1 1 d . U . . .
H127 H 0.2894 0.5930 0.4393 0.065 Uiso 1 1 calc R U . . .
C128 C 0.3095(4) 0.5681(5) 0.4898(4) 0.051(3) Uani 1 1 d . U . . .
H128 H 0.3294 0.5898 0.4943 0.061 Uiso 1 1 calc R U . . .
C129 C 0.3038(4) 0.5329(5) 0.5148(4) 0.051(3) Uani 1 1 d . U . . .
H129 H 0.3212 0.5297 0.5358 0.061 Uiso 1 1 calc R U . . .
C130 C 0.2902(4) 0.4640(4) 0.5821(4) 0.043(3) Uani 1 1 d . U . . .
C131 C 0.2664(4) 0.4720(4) 0.6150(4) 0.044(3) Uani 1 1 d . U . . .
C132 C 0.2857(4) 0.4827(4) 0.6489(4) 0.047(3) Uani 1 1 d . U . . .
H132 H 0.2702 0.4880 0.6710 0.056 Uiso 1 1 calc R U . . .
C133 C 0.3265(4) 0.4859(4) 0.6512(4) 0.046(3) Uani 1 1 d . U . . .
H133 H 0.3385 0.4931 0.6747 0.055 Uiso 1 1 calc R U . . .
C134 C 0.3495(4) 0.4790(4) 0.6208(4) 0.046(3) Uani 1 1 d . U . . .
C135 C 0.3307(4) 0.4681(4) 0.5862(4) 0.046(3) Uani 1 1 d . U . . .
H135 H 0.3470 0.4633 0.5646 0.055 Uiso 1 1 calc R U . . .
C136 C 0.3944(5) 0.4829(5) 0.6235(5) 0.061(4) Uiso 1 1 d . U . . .
H136 H 0.4057 0.4801 0.5974 0.073 Uiso 1 1 calc R U . . .
C137 C 0.4114(5) 0.4460(5) 0.6476(4) 0.062(4) Uiso 1 1 d . U . . .
H13A H 0.4049 0.4514 0.6743 0.093 Uiso 1 1 calc R U . . .
H13B H 0.4404 0.4450 0.6445 0.093 Uiso 1 1 calc R U . . .
H13C H 0.3999 0.4176 0.6396 0.093 Uiso 1 1 calc R U . . .
C138 C 0.4062(5) 0.5275(5) 0.6392(5) 0.070(5) Uiso 1 1 d . U . . .
H13D H 0.3991 0.5290 0.6661 0.105 Uiso 1 1 calc R U . . .
H13E H 0.3922 0.5509 0.6254 0.105 Uiso 1 1 calc R U . . .
H13F H 0.4350 0.5315 0.6364 0.105 Uiso 1 1 calc R U . . .
C139 C 0.1172(6) 0.4258(5) 0.5186(4) 0.074(4) Uani 1 1 d . U . . .
H139 H 0.1235 0.4458 0.4987 0.089 Uiso 1 1 calc R U . . .
C140 C 0.0794(6) 0.4126(6) 0.5231(5) 0.087(5) Uani 1 1 d D U . . .
H140 H 0.0595 0.4233 0.5064 0.104 Uiso 1 1 calc R U . . .
C141 C 0.0690(5) 0.3840(7) 0.5517(5) 0.087(5) Uani 1 1 d D U . . .
C142 C 0.0983(5) 0.3684(6) 0.5754(4) 0.072(4) Uani 1 1 d D U . . .
H142 H 0.0926 0.3484 0.5954 0.086 Uiso 1 1 calc R U . . .
C143 C 0.1365(5) 0.3836(5) 0.5684(4) 0.059(4) Uani 1 1 d . U . . .
H143 H 0.1573 0.3731 0.5842 0.071 Uiso 1 1 calc R U . . .
C144 C 0.0268(7) 0.3668(6) 0.5591(6) 0.113(7) Uiso 1 1 d D U . . .
H144 H 0.0100 0.3821 0.5398 0.136 Uiso 1 1 calc R U . . .
C145 C 0.0220(7) 0.3193(6) 0.5506(5) 0.115(7) Uiso 1 1 d D U . . .
H14A H -0.0058 0.3110 0.5567 0.138 Uiso 1 1 calc R U . . .
H14B H 0.0395 0.3025 0.5680 0.138 Uiso 1 1 calc R U . . .
C146 C 0.0307(6) 0.3040(5) 0.5105(5) 0.093(6) Uiso 1 1 d D U . . .
H14C H 0.0578 0.3142 0.5039 0.112 Uiso 1 1 calc R U . . .
H14D H 0.0120 0.3195 0.4934 0.112 Uiso 1 1 calc R U . . .
C147 C 0.0284(7) 0.2549(6) 0.5015(6) 0.112(7) Uiso 1 1 d D U . . .
H14E H 0.0011 0.2447 0.5076 0.135 Uiso 1 1 calc R U . . .
H14F H 0.0468 0.2392 0.5188 0.135 Uiso 1 1 calc R U . . .
C148 C 0.0381(7) 0.2398(8) 0.4607(5) 0.120(8) Uiso 1 1 d D U . . .
H14G H 0.0194 0.2537 0.4430 0.180 Uiso 1 1 calc R U . . .
H14H H 0.0357 0.2076 0.4590 0.180 Uiso 1 1 calc R U . . .
H14I H 0.0654 0.2486 0.4543 0.180 Uiso 1 1 calc R U . . .
C149 C 0.0119(9) 0.3839(10) 0.5958(7) 0.166(11) Uiso 1 1 d D U . . .
H14J H 0.0273 0.4112 0.6010 0.200 Uiso 1 1 calc R U . . .
H14K H 0.0203 0.3620 0.6152 0.200 Uiso 1 1 calc R U . . .
C150 C -0.0307(9) 0.3948(14) 0.6044(9) 0.229(16) Uiso 1 1 d D U . . .
H15K H -0.0463 0.3676 0.5996 0.275 Uiso 1 1 calc R U . . .
H15L H -0.0393 0.4167 0.5852 0.275 Uiso 1 1 calc R U . . .
C151 C -0.0448(9) 0.4129(15) 0.6435(10) 0.262(19) Uiso 1 1 d D U . . .
H15M H -0.0340 0.4430 0.6480 0.314 Uiso 1 1 calc R U . . .
H15N H -0.0359 0.3932 0.6642 0.314 Uiso 1 1 calc R U . . .
C155 C -0.0912(9) 0.4141(12) 0.6412(10) 0.198(14) Uiso 1 1 d D U . . .
H15O H -0.0997 0.4040 0.6161 0.297 Uiso 1 1 calc R U . . .
H15P H -0.1005 0.4445 0.6454 0.297 Uiso 1 1 calc R U . . .
H15Q H -0.1024 0.3946 0.6606 0.297 Uiso 1 1 calc R U . . .

loop_
_atom_site_aniso_label
_atom_site_aniso_U_11
_atom_site_aniso_U_22
_atom_site_aniso_U_33
_atom_site_aniso_U_23
_atom_site_aniso_U_13
_atom_site_aniso_U_12
Pd1 0.0555(7) 0.0451(7) 0.0239(6) -0.0065(5) -0.0051(5) 0.0058(5)
Pd2 0.0725(8) 0.0366(6) 0.0277(6) 0.0046(5) -0.0107(6) -0.0031(6)
Pd3 0.0655(8) 0.0301(6) 0.0200(5) 0.0016(4) 0.0027(5) -0.0015(5)
Pd4 0.0826(9) 0.0374(6) 0.0234(6) 0.0052(5) -0.0013(6) 0.0136(6)
P1 0.056(2) 0.040(2) 0.0240(19) -0.0037(16) -0.0054(17) 0.0062(17)
P2 0.064(3) 0.038(2) 0.037(2) 0.0024(17) -0.0096(18) -0.0099(18)
P3 0.067(2) 0.0323(19) 0.0155(17) 0.0002(15) 0.0055(17) -0.0016(17)
P4 0.091(3) 0.032(2) 0.0191(18) 0.0019(15) 0.0028(19) 0.0084(19)
S1 0.057(2) 0.0248(17) 0.0217(18) 0.0018(14) -0.0045(16) 0.0012(16)
S2 0.053(2) 0.041(2) 0.037(2) -0.0066(16) -0.0038(18) -0.0045(17)
S3 0.053(2) 0.0329(19) 0.0300(19) 0.0006(15) -0.0038(16) -0.0028(16)
S4 0.079(3) 0.0297(19) 0.0194(17) -0.0004(15) -0.0080(17) -0.0021(18)
S5 0.055(2) 0.0280(17) 0.0157(16) 0.0013(13) 0.0023(15) 0.0012(16)
S6 0.076(3) 0.036(2) 0.0249(19) 0.0010(15) 0.0102(18) -0.0084(18)
S7 0.062(2) 0.0252(17) 0.0190(17) 0.0024(14) 0.0002(16) -0.0006(16)
S8 0.083(3) 0.0328(19) 0.0223(18) 0.0048(15) 0.0085(18) 0.0150(19)
Li1 0.043(5) 0.034(5) 0.030(5) 0.001(4) -0.003(4) -0.005(4)
Li2 0.057(10) 0.030(6) 0.029(8) 0.006(8) 0.000(5) 0.005(6)
Li3 0.058(9) 0.030(8) 0.026(8) 0.001(7) 0.001(5) 0.000(7)
Li4 0.052(7) 0.032(7) 0.024(8) 0.005(8) 0.006(6) -0.003(8)
N1 0.049(7) 0.053(6) 0.019(5) -0.008(4) -0.005(5) 0.002(5)
N2 0.071(7) 0.028(5) 0.034(5) 0.004(5) -0.013(5) 0.002(5)
N3 0.072(7) 0.033(5) 0.027(6) 0.006(4) 0.010(5) 0.001(5)
N4 0.078(5) 0.050(7) 0.029(6) 0.000(5) -0.003(5) 0.019(5)
O1 0.059(5) 0.030(4) 0.021(4) 0.007(4) 0.001(4) 0.001(4)
O2 0.068(6) 0.036(5) 0.020(4) -0.002(4) -0.005(4) 0.004(4)
O3 0.050(5) 0.031(4) 0.028(5) 0.004(3) -0.005(4) 0.007(4)
O4 0.052(6) 0.060(6) 0.041(5) -0.009(4) -0.006(4) 0.001(4)
O5 0.082(7) 0.054(6) 0.047(6) -0.004(4) 0.012(5) -0.026(5)
O6 0.053(5) 0.049(5) 0.045(6) -0.015(4) 0.004(4) -0.006(4)
O7 0.063(5) 0.043(5) 0.029(4) 0.001(4) -0.010(4) -0.006(4)
O8 0.056(5) 0.037(4) 0.031(5) 0.003(4) -0.001(4) 0.006(4)
O9 0.051(5) 0.035(5) 0.035(4) -0.004(4) -0.002(4) -0.007(4)
O10 0.084(7) 0.030(4) 0.022(4) -0.001(3) -0.002(4) -0.006(4)
O11 0.090(7) 0.040(5) 0.022(5) -0.006(4) -0.006(4) 0.006(5)
O12 0.091(6) 0.035(5) 0.026(5) 0.008(4) -0.008(4) -0.004(4)
O13 0.071(6) 0.028(4) 0.014(4) 0.004(3) 0.001(4) -0.004(4)
O14 0.063(5) 0.041(5) 0.016(4) 0.003(4) -0.001(4) 0.004(4)
O15 0.056(5) 0.037(5) 0.030(4) -0.005(4) 0.011(4) -0.003(4)
O16 0.073(5) 0.040(5) 0.037(5) 0.003(4) -0.001(4) -0.009(4)
O17 0.090(7) 0.044(5) 0.020(5) 0.003(4) 0.008(4) -0.025(5)
O18 0.087(7) 0.028(5) 0.025(4) -0.001(4) 0.013(4) -0.001(4)
O19 0.066(5) 0.033(5) 0.023(4) 0.002(4) 0.003(4) 0.005(4)
O20 0.071(6) 0.025(4) 0.026(5) -0.001(3) 0.004(4) -0.005(4)
O21 0.074(6) 0.025(4) 0.030(4) 0.004(4) -0.012(4) -0.004(4)
O22 0.064(6) 0.031(4) 0.033(5) 0.007(4) -0.001(4) 0.010(4)
O23 0.088(7) 0.037(5) 0.025(4) 0.001(4) 0.013(5) 0.021(5)
O24 0.083(6) 0.046(5) 0.020(4) 0.008(3) 0.001(4) 0.029(5)
C1 0.049(4) 0.035(4) 0.033(5) 0.001(4) -0.001(4) 0.000(3)
C2 0.048(5) 0.037(4) 0.036(5) 0.004(4) -0.003(4) -0.003(3)
C3 0.058(5) 0.043(4) 0.048(5) 0.002(4) 0.000(4) -0.003(4)
C4 0.061(5) 0.045(4) 0.052(5) 0.000(4) -0.006(4) 0.005(4)
C5 0.055(5) 0.042(4) 0.043(5) 0.002(4) 0.000(4) 0.004(4)
C6 0.048(4) 0.039(4) 0.033(5) 0.000(4) -0.001(4) 0.003(3)
C10 0.054(4) 0.049(5) 0.045(5) 0.002(4) 0.003(4) 0.003(4)
C11 0.056(5) 0.049(5) 0.049(5) -0.003(4) -0.002(4) 0.005(4)
C13 0.073(5) 0.080(6) 0.078(6) -0.002(4) 0.000(4) 0.007(4)
C12 0.069(5) 0.071(6) 0.068(5) -0.003(4) 0.005(4) 0.008(4)
C14 0.069(5) 0.078(6) 0.077(6) -0.004(4) -0.003(4) 0.003(4)
C15 0.063(5) 0.067(5) 0.064(5) -0.004(4) -0.005(4) 0.003(4)
C17 0.063(9) 0.053(7) 0.033(7) -0.009(5) -0.012(7) 0.004(7)
C18 0.066(10) 0.051(7) 0.056(8) -0.011(6) -0.010(7) -0.003(7)
C19 0.072(10) 0.074(8) 0.047(7) -0.031(8) -0.006(7) 0.005(8)
C20 0.065(10) 0.083(9) 0.027(7) -0.018(6) -0.012(7) 0.010(8)
C21 0.056(9) 0.062(8) 0.027(6) -0.008(5) -0.009(6) 0.019(7)
C29 0.050(8) 0.033(6) 0.027(5) -0.002(4) 0.006(5) 0.005(5)
C30 0.035(7) 0.036(6) 0.041(5) -0.004(4) 0.008(6) 0.005(5)
C31 0.049(8) 0.032(7) 0.039(6) 0.002(5) -0.005(6) 0.004(6)
C32 0.048(8) 0.038(7) 0.039(7) -0.004(5) 0.006(6) 0.006(6)
C33 0.047(8) 0.027(6) 0.027(5) -0.004(5) -0.004(6) 0.016(5)
C34 0.055(8) 0.031(6) 0.024(5) 0.000(5) 0.002(6) 0.009(6)
C38 0.049(4) 0.038(4) 0.032(4) 0.001(4) -0.005(3) -0.006(4)
C39 0.048(5) 0.037(5) 0.037(4) 0.001(4) -0.001(4) -0.002(4)
C40 0.045(5) 0.038(5) 0.034(4) 0.003(4) -0.005(4) -0.005(4)
C41 0.049(5) 0.036(5) 0.038(4) 0.002(4) -0.003(4) -0.005(4)
C42 0.046(5) 0.038(5) 0.037(4) -0.003(4) -0.004(4) -0.005(4)
C43 0.048(4) 0.037(5) 0.040(4) 0.002(4) -0.005(3) -0.007(4)
C47 0.083(9) 0.056(7) 0.035(7) 0.005(5) -0.019(6) -0.027(7)
C48 0.105(13) 0.055(8) 0.052(9) 0.017(7) -0.027(8) -0.036(8)
C49 0.116(14) 0.048(9) 0.095(12) 0.011(8) -0.040(10) -0.032(9)
C50 0.131(15) 0.060(9) 0.105(14) 0.009(9) -0.053(11) -0.036(10)
C51 0.154(17) 0.080(11) 0.104(14) 0.024(9) -0.086(12) -0.045(11)
C52 0.117(13) 0.053(9) 0.060(10) 0.012(7) -0.044(9) -0.026(8)
C53 0.058(6) 0.057(8) 0.028(6) 0.002(5) -0.008(5) 0.001(5)
C54 0.063(8) 0.087(12) 0.067(10) -0.020(8) 0.001(7) -0.012(8)
C55 0.071(9) 0.113(13) 0.074(11) -0.019(9) 0.018(8) -0.030(9)
C56 0.068(8) 0.074(11) 0.079(11) -0.015(8) 0.020(9) -0.010(8)
C57 0.055(7) 0.075(10) 0.032(8) -0.003(6) -0.006(6) 0.000(7)
C58 0.054(6) 0.043(7) 0.041(7) 0.004(5) -0.005(5) 0.000(5)
C62 0.053(9) 0.046(7) 0.070(11) 0.011(7) -0.002(7) -0.003(6)
C63 0.082(10) 0.052(9) 0.040(7) 0.017(7) -0.019(6) -0.002(8)
C64 0.106(11) 0.048(9) 0.026(7) 0.001(6) -0.013(7) -0.007(8)
C65 0.079(9) 0.033(8) 0.035(6) -0.002(6) 0.006(7) 0.012(6)
C66 0.072(9) 0.039(8) 0.037(7) 0.001(6) 0.000(6) 0.000(7)
C67 0.056(5) 0.042(5) 0.043(5) 0.001(4) -0.001(4) 0.002(4)
C77 0.037(4) 0.032(4) 0.023(4) 0.001(3) -0.002(4) 0.005(3)
C78 0.048(5) 0.037(4) 0.032(4) -0.001(4) 0.001(4) 0.002(4)
C79 0.048(5) 0.042(5) 0.041(4) -0.009(4) 0.002(4) -0.003(4)
C80 0.053(5) 0.042(5) 0.042(5) -0.003(4) 0.001(4) -0.005(4)
C81 0.043(5) 0.038(4) 0.037(4) -0.003(4) 0.003(4) -0.002(4)
C82 0.037(5) 0.035(4) 0.028(4) 0.000(3) -0.002(3) 0.002(4)
C86 0.068(9) 0.035(7) 0.025(5) -0.008(5) 0.010(5) -0.009(5)
C87 0.095(11) 0.043(8) 0.024(6) -0.002(6) 0.009(7) 0.010(7)
C88 0.081(11) 0.074(10) 0.031(7) -0.013(7) 0.016(7) -0.003(8)
C89 0.113(12) 0.059(10) 0.017(6) -0.018(6) 0.016(7) -0.009(7)
C90 0.124(13) 0.040(9) 0.027(6) -0.006(6) 0.010(8) -0.002(7)
C91 0.091(10) 0.045(8) 0.019(5) -0.006(6) 0.002(6) -0.002(7)
C92 0.053(6) 0.038(6) 0.025(6) -0.001(5) 0.017(5) -0.004(4)
C93 0.054(7) 0.037(6) 0.018(7) -0.007(5) 0.010(5) -0.010(5)
C94 0.059(7) 0.042(6) 0.025(7) -0.009(6) 0.006(6) 0.005(6)
C95 0.050(8) 0.055(8) 0.035(8) -0.001(7) 0.009(6) -0.006(5)
C96 0.061(7) 0.048(7) 0.030(8) 0.001(6) 0.010(6) -0.011(5)
C97 0.053(7) 0.041(5) 0.027(7) 0.004(5) 0.013(5) -0.005(4)
C100 0.067(9) 0.042(8) 0.055(9) -0.013(6) 0.002(7) 0.009(7)
C102 0.062(6) 0.040(7) 0.051(9) -0.011(7) 0.016(8) -0.001(6)
C103 0.098(12) 0.046(7) 0.033(7) 0.000(6) -0.017(7) 0.017(7)
C104 0.116(13) 0.049(8) 0.029(7) -0.014(6) -0.011(7) 0.014(8)
C105 0.070(9) 0.025(7) 0.052(8) -0.001(5) -0.010(7) -0.005(6)
C106 0.065(10) 0.038(7) 0.056(8) 0.001(6) -0.028(7) 0.000(6)
C107 0.065(10) 0.042(7) 0.037(7) -0.004(6) -0.009(6) 0.002(6)
C153 0.078(7) 0.031(6) 0.019(6) 0.001(5) 0.004(6) 0.003(6)
C116 0.064(8) 0.031(6) 0.020(6) 0.001(5) 0.001(5) -0.004(5)
C117 0.054(8) 0.028(6) 0.022(6) 0.002(5) -0.007(5) -0.003(5)
C118 0.069(10) 0.046(7) 0.033(7) 0.011(6) 0.004(6) 0.005(7)
C119 0.086(10) 0.046(7) 0.022(7) 0.010(6) 0.017(6) -0.005(7)
C120 0.087(10) 0.035(7) 0.020(7) 0.002(5) 0.007(6) 0.001(6)
C124 0.056(5) 0.042(4) 0.043(4) 0.001(4) 0.002(4) 0.008(4)
C125 0.059(5) 0.044(5) 0.044(5) 0.000(4) 0.002(4) 0.005(4)
C126 0.061(5) 0.053(5) 0.042(5) 0.001(4) 0.001(4) 0.008(4)
C127 0.063(5) 0.052(5) 0.048(5) 0.005(4) 0.003(4) 0.004(4)
C128 0.059(5) 0.047(5) 0.047(5) 0.001(4) 0.004(4) 0.001(4)
C129 0.059(5) 0.047(5) 0.046(5) 0.003(4) 0.000(4) 0.003(4)
C130 0.056(4) 0.033(5) 0.039(4) -0.001(4) 0.004(3) 0.007(4)
C131 0.059(4) 0.038(5) 0.035(4) 0.001(4) 0.003(3) 0.004(4)
C132 0.060(4) 0.041(5) 0.041(4) 0.002(4) 0.005(4) 0.000(4)
C133 0.056(5) 0.038(5) 0.045(4) 0.001(4) 0.001(4) 0.002(4)
C134 0.052(5) 0.039(5) 0.046(5) 0.004(4) 0.000(4) 0.002(4)
C135 0.055(4) 0.041(5) 0.042(4) 0.003(4) 0.004(4) 0.001(4)
C139 0.086(7) 0.085(12) 0.051(9) 0.009(8) -0.016(8) 0.031(9)
C140 0.080(8) 0.111(14) 0.069(11) 0.011(9) -0.015(9) 0.040(10)
C141 0.063(8) 0.141(14) 0.057(10) 0.008(9) -0.004(7) 0.029(9)
C142 0.059(8) 0.116(13) 0.040(9) 0.010(8) 0.003(7) 0.017(8)
C143 0.060(7) 0.079(11) 0.039(8) 0.014(7) 0.000(7) 0.028(7)

loop_
_atom_type_symbol
_atom_type_description
_atom_type_scat_dispersion_real
_atom_type_scat_dispersion_imag
_atom_type_scat_source
C C 0.0033 0.0016 'International Tables Vol C Tables 4.2.6.8 and 6.1.1.4'
H H 0.0000 0.0000 'International Tables Vol C Tables 4.2.6.8 and 6.1.1.4'
N N 0.0061 0.0033 'International Tables Vol C Tables 4.2.6.8 and 6.1.1.4'
O O 0.0106 0.0060 'International Tables Vol C Tables 4.2.6.8 and 6.1.1.4'
P P 0.1023 0.0942 'International Tables Vol C Tables 4.2.6.8 and 6.1.1.4'
S S 0.1246 0.1234 'International Tables Vol C Tables 4.2.6.8 and 6.1.1.4'
Pd Pd -0.9988 1.0072 'International Tables Vol C Tables 4.2.6.8 and 6.1.1.4'
Li Li -0.0003 0.0001 'International Tables Vol C Tables 4.2.6.8 and 6.1.1.4'

loop_
_geom_angle_atom_site_label_1
_geom_angle_atom_site_label_2
_geom_angle_atom_site_label_3
_geom_angle
C16 Pd1 N1 88.9(5)
C16 Pd1 O4 174.7(5)
N1 Pd1 O4 95.3(4)
C16 Pd1 P1 92.9(5)
N1 Pd1 P1 177.5(3)
O4 Pd1 P1 82.9(3)
C62 Pd2 N2 91.4(5)
C62 Pd2 O12 176.1(5)
N2 Pd2 O12 91.6(4)
C62 Pd2 P2 92.5(4)
N2 Pd2 P2 173.5(3)
O12 Pd2 P2 84.7(3)
C102 Pd3 N3 89.6(5)
C102 Pd3 O16 176.3(5)
N3 Pd3 O16 90.6(4)
C102 Pd3 P3 93.9(4)
N3 Pd3 P3 173.8(3)
O16 Pd3 P3 86.2(3)
C100 Pd4 N4 90.5(5)
C100 Pd4 O24 178.1(5)
N4 Pd4 O24 90.9(4)
C100 Pd4 P4 92.0(5)
N4 Pd4 P4 176.7(3)
O24 Pd4 P4 86.6(3)
C29 P1 C10 98.1(6)
C29 P1 C6 105.9(6)
C10 P1 C6 104.3(6)
C29 P1 Pd1 115.2(4)
C10 P1 Pd1 111.1(5)
C6 P1 Pd1 119.7(4)
C43 P2 C47 100.2(6)
C43 P2 C53 104.6(6)
C47 P2 C53 105.3(7)
C43 P2 Pd2 114.5(5)
C47 P2 Pd2 109.8(4)
C53 P2 Pd2 120.3(4)
C92 P3 C77 108.4(5)
C92 P3 C86 100.0(6)
C77 P3 C86 103.0(5)
C92 P3 Pd3 113.9(4)
C77 P3 Pd3 117.9(4)
C86 P3 Pd3 111.6(5)
C130 P4 C153 104.0(6)
C130 P4 C124 103.9(6)
C153 P4 C124 102.6(6)
C130 P4 Pd4 114.9(5)
C153 P4 Pd4 121.0(5)
C124 P4 Pd4 108.6(5)
O2 S1 O3 113.2(5)
O2 S1 O1 113.2(5)
O3 S1 O1 112.8(5)
O2 S1 C1 105.2(6)
O3 S1 C1 107.1(6)
O1 S1 C1 104.5(5)
O5 S2 O6 113.9(6)
O5 S2 O4 113.6(6)
O6 S2 O4 108.7(6)
O5 S2 C30 107.1(6)
O6 S2 C30 104.9(6)
O4 S2 C30 108.1(6)
O9 S3 O8 113.8(5)
O9 S3 O7 113.4(5)
O8 S3 O7 112.1(5)
O9 S3 C58 105.8(6)
O8 S3 C58 105.7(6)
O7 S3 C58 105.1(6)
O11 S4 O10 114.3(6)
O11 S4 O12 113.3(5)
O10 S4 O12 109.6(5)
O11 S4 C38 107.4(6)
O10 S4 C38 105.9(5)
O12 S4 C38 105.8(6)
O15 S5 O13 113.6(5)
O15 S5 O14 113.4(5)
O13 S5 O14 112.8(5)
O15 S5 C82 103.3(5)
O13 S5 C82 106.0(5)
O14 S5 C82 106.6(5)
O17 S6 O18 114.5(5)
O17 S6 O16 111.1(5)
O18 S6 O16 111.5(6)
O17 S6 C97 107.9(6)
O18 S6 C97 104.2(5)
O16 S6 C97 107.1(6)
O21 S7 O20 112.4(5)
O21 S7 O19 112.7(5)
O20 S7 O19 113.4(6)
O21 S7 C116 105.6(6)
O20 S7 C116 104.7(5)
O19 S7 C116 107.2(5)
O22 S8 O23 115.8(5)
O22 S8 O24 111.1(6)
O23 S8 O24 110.5(5)
O22 S8 C131 105.9(6)
O23 S8 C131 106.1(6)
O24 S8 C131 107.0(6)
O2 Li1 O10 102.2(10)
O2 Li1 O20 116.5(11)
O10 Li1 O20 108.6(10)
O2 Li1 O9 117.5(11)
O10 Li1 O9 103.4(10)
O20 Li1 O9 107.4(11)
O19 Li2 O22 103.1(10)
O19 Li2 O14 114.2(12)
O22 Li2 O14 105.7(10)
O19 Li2 O8 110.1(11)
O22 Li2 O8 108.2(11)
O14 Li2 O8 114.7(11)
O7 Li3 O18 105.2(11)
O7 Li3 O1 115.0(11)
O18 Li3 O1 109.6(11)
O7 Li3 O13 116.4(11)
O18 Li3 O13 106.2(10)
O1 Li3 O13 104.1(11)
O21 Li4 O15 108.8(11)
O21 Li4 O6 102.7(10)
O15 Li4 O6 113.2(11)
O21 Li4 O3 120.1(11)
O15 Li4 O3 103.7(10)
O6 Li4 O3 108.7(11)
C21 N1 C17 115.6(11)
C21 N1 Pd1 125.4(9)
C17 N1 Pd1 119.0(8)
C63 N2 C67 119.1(13)
C63 N2 Pd2 124.9(10)
C67 N2 Pd2 115.9(9)
C103 N3 C107 118.3(11)
C103 N3 Pd3 116.3(9)
C107 N3 Pd3 125.3(8)
C139 N4 C143 118.0(15)
C139 N4 Pd4 125.0(12)
C143 N4 Pd4 117.0(10)
S1 O1 Li3 137.8(8)
S1 O2 Li1 143.6(8)
S1 O3 Li4 140.4(9)
S2 O4 Pd1 114.2(5)
S2 O6 Li4 138.0(8)
S3 O7 Li3 150.5(9)
S3 O8 Li2 135.4(8)
S3 O9 Li1 134.8(8)
S4 O10 Li1 138.8(8)
S4 O12 Pd2 115.6(5)
S5 O13 Li3 135.4(8)
S5 O14 Li2 148.5(8)
S5 O15 Li4 141.2(9)
S6 O16 Pd3 118.1(5)
S6 O18 Li3 138.0(8)
S7 O19 Li2 134.9(8)
S7 O20 Li1 140.5(8)
S7 O21 Li4 146.7(9)
S8 O22 Li2 138.6(9)
S8 O24 Pd4 112.2(5)
C2 C1 C6 118.5(12)
C2 C1 S1 114.8(10)
C6 C1 S1 126.7(10)
C1 C2 C3 120.0(13)
C1 C2 H2 120.0
C3 C2 H2 120.0
C4 C3 C2 122.6(14)
C4 C3 H3 118.7
C2 C3 H3 118.7
C3 C4 C5 119.3(14)
C3 C4 C7 120.7(15)
C5 C4 C7 120.0(14)
C6 C5 C4 121.5(13)
C6 C5 H5 119.2
C4 C5 H5 119.2
C5 C6 C1 118.1(12)
C5 C6 P1 118.7(10)
C1 C6 P1 123.1(10)
C9 C7 C8 117(2)
C9 C7 C4 113.4(19)
C8 C7 C4 108.1(15)
C9 C7 H7 105.9
C8 C7 H7 105.9
C4 C7 H7 105.9
C7 C8 H8A 109.5
C7 C8 H8B 109.5
H8A C8 H8B 109.5
C7 C8 H8C 109.5
H8A C8 H8C 109.5
H8B C8 H8C 109.5
C7 C9 H9A 109.5
C7 C9 H9B 109.5
H9A C9 H9B 109.5
C7 C9 H9C 109.5
H9A C9 H9C 109.5
H9B C9 H9C 109.5
C11 C10 C15 116.7(14)
C11 C10 P1 125.2(11)
C15 C10 P1 117.5(11)
C12 C11 C10 122.1(15)
C12 C11 H11 118.9
C10 C11 H11 118.9
C12 C13 C14 122.2(18)
C12 C13 H13 118.9
C14 C13 H13 118.9
C13 C12 C11 119.0(16)
C13 C12 H12 120.5
C11 C12 H12 120.5
C15 C14 C13 119.5(17)
C15 C14 H14 120.3
C13 C14 H14 120.3
C14 C15 C10 120.3(16)
C14 C15 H15 119.9
C10 C15 H15 119.9
Pd1 C16 H16A 109.5
Pd1 C16 H16B 109.5
H16A C16 H16B 109.5
Pd1 C16 H16C 109.5
H16A C16 H16C 109.5
H16B C16 H16C 109.5
C18 C17 N1 120.6(13)
C18 C17 H17 119.7
N1 C17 H17 119.7
C17 C18 C19 123.5(15)
C17 C18 H18 118.3
C19 C18 H18 118.3
C20 C19 C18 115.5(14)
C20 C19 C22 127.6(15)
C18 C19 C22 116.5(16)
C19 C20 C21 120.4(14)
C19 C20 H20 119.8
C21 C20 H20 119.8
N1 C21 C20 123.9(14)
N1 C21 H21 118.0
C20 C21 H21 118.0
C23 C22 C19 114.3(17)
C23 C22 C27 119.5(19)
C19 C22 C27 121.3(19)
C23 C22 H22 97.4
C19 C22 H22 97.4
C27 C22 H22 97.4
C22 C23 C24 123.9(17)
C22 C23 H23A 106.4
C24 C23 H23A 106.4
C22 C23 H23B 106.4
C24 C23 H23B 106.4
H23A C23 H23B 106.4
C23 C24 C25 133.5(19)
C23 C24 H24A 103.8
C25 C24 H24A 103.8
C23 C24 H24B 103.8
C25 C24 H24B 103.8
H24A C24 H24B 105.4
C26 C25 C24 113(2)
C26 C25 H25A 109.0
C24 C25 H25A 109.0
C26 C25 H25B 109.0
C24 C25 H25B 109.0
H25A C25 H25B 107.8
C25 C26 H26A 109.5
C25 C26 H26B 109.5
H26A C26 H26B 109.5
C25 C26 H26C 109.5
H26A C26 H26C 109.5
H26B C26 H26C 109.5
C22 C27 C154 126(3)
C22 C27 H27A 105.9
C154 C27 H27A 105.9
C22 C27 H27B 105.9
C154 C27 H27B 105.9
H27A C27 H27B 106.2
C156 C154 C27 123.7(18)
C156 C154 H15A 106.4
C27 C154 H15A 106.4
C156 C154 H15B 106.4
C27 C154 H15B 106.4
H15A C154 H15B 106.5
C154 C156 C157 142(8)
C154 C156 H15C 101.6
C157 C156 H15C 101.6
C154 C156 H15D 101.6
C157 C156 H15D 101.6
H15C C156 H15D 104.6
C156 C157 H15E 109.5
C156 C157 H15F 109.5
H15E C157 H15F 109.5
C156 C157 H15G 109.5
H15E C157 H15G 109.5
H15F C157 H15G 109.5
C34 C29 C30 116.5(12)
C34 C29 P1 120.4(10)
C30 C29 P1 122.7(10)
C31 C30 C29 119.7(12)
C31 C30 S2 116.7(10)
C29 C30 S2 123.3(10)
C30 C31 C32 121.5(13)
C30 C31 H31 119.3
C32 C31 H31 119.3
C31 C32 C33 121.6(13)
C31 C32 H32 119.2
C33 C32 H32 119.2
C34 C33 C32 115.1(12)
C34 C33 C35 121.8(12)
C32 C33 C35 123.1(11)
C29 C34 C33 125.1(12)
C29 C34 H34 117.5
C33 C34 H34 117.5
C33 C35 C36 110.8(11)
C33 C35 C37 113.4(11)
C36 C35 C37 108.1(12)
C33 C35 H35 108.2
C36 C35 H35 108.2
C37 C35 H35 108.2
C35 C36 H36A 109.5
C35 C36 H36B 109.5
H36A C36 H36B 109.5
C35 C36 H36C 109.5
H36A C36 H36C 109.5
H36B C36 H36C 109.5
C35 C37 H37A 109.5
C35 C37 H37B 109.5
H37A C37 H37B 109.5
C35 C37 H37C 109.5
H37A C37 H37C 109.5
H37B C37 H37C 109.5
C43 C38 C39 122.6(13)
C43 C38 S4 122.8(10)
C39 C38 S4 114.4(10)
C38 C39 C40 120.4(13)
C38 C39 H39 119.8
C40 C39 H39 119.8
C39 C40 C41 119.6(13)
C39 C40 H40 120.2
C41 C40 H40 120.2
C42 C41 C40 117.0(12)
C42 C41 C44 122.2(12)
C40 C41 C44 120.8(12)
C43 C42 C41 121.6(13)
C43 C42 H42 119.2
C41 C42 H42 119.2
C38 C43 C42 118.5(13)
C38 C43 P2 125.5(11)
C42 C43 P2 115.8(10)
C45 C44 C46 110.4(13)
C45 C44 C41 113.0(12)
C46 C44 C41 110.8(12)
C45 C44 H44 107.5
C46 C44 H44 107.5
C41 C44 H44 107.5
C44 C45 H45A 109.5
C44 C45 H45B 109.5
H45A C45 H45B 109.5
C44 C45 H45C 109.5
H45A C45 H45C 109.5
H45B C45 H45C 109.5
C44 C46 H46A 109.5
C44 C46 H46B 109.5
H46A C46 H46B 109.5
C44 C46 H46C 109.5
H46A C46 H46C 109.5
H46B C46 H46C 109.5
C52 C47 C48 120.1(13)
C52 C47 P2 116.2(10)
C48 C47 P2 123.8(9)
C49 C48 C47 119.3(13)
C49 C48 H48 120.4
C47 C48 H48 120.4
C48 C49 C50 122.1(15)
C48 C49 H49 119.0
C50 C49 H49 119.0
C49 C50 C51 118.0(16)
C49 C50 H50 121.0
C51 C50 H50 121.0
C50 C51 C52 121.2(16)
C50 C51 H51 119.4
C52 C51 H51 119.4
C47 C52 C51 119.3(14)
C47 C52 H52 120.3
C51 C52 H52 120.3
C58 C53 C54 119.8(14)
C58 C53 P2 126.1(12)
C54 C53 P2 114.1(11)
C55 C54 C53 119.0(15)
C55 C54 H54 120.5
C53 C54 H54 120.5
C56 C55 C54 121.5(16)
C56 C55 C59 117.8(17)
C54 C55 C59 120.7(17)
C55 C56 C57 118.2(16)
C55 C56 H56 120.9
C57 C56 H56 120.9
C58 C57 C56 119.7(14)
C58 C57 H57 120.2
C56 C57 H57 120.2
C53 C58 C57 121.5(14)
C53 C58 S3 127.5(12)
C57 C58 S3 110.8(11)
C60 C59 C61 109(4)
C60 C59 C55 114(3)
C61 C59 C55 111(3)
C60 C59 H59 107.4
C61 C59 H59 107.4
C55 C59 H59 107.4
C59 C60 H60A 109.5
C59 C60 H60B 109.5
H60A C60 H60B 109.5
C59 C60 H60C 109.5
H60A C60 H60C 109.5
H60B C60 H60C 109.5
C59 C61 H61A 109.5
C59 C61 H61B 109.5
H61A C61 H61B 109.5
C59 C61 H61C 109.5
H61A C61 H61C 109.5
H61B C61 H61C 109.5
Pd2 C62 H62A 109.5
Pd2 C62 H62B 109.5
H62A C62 H62B 109.5
Pd2 C62 H62C 109.5
H62A C62 H62C 109.5
H62B C62 H62C 109.5
N2 C63 C64 122.0(15)
N2 C63 H63 119.0
C64 C63 H63 119.0
C63 C64 C65 120.7(14)
C63 C64 H64 119.6
C65 C64 H64 119.6
C66 C65 C64 115.8(14)
C66 C65 C68 121.5(14)
C64 C65 C68 122.7(13)
C67 C66 C65 119.5(15)
C67 C66 H66 120.2
C65 C66 H66 120.2
N2 C67 C66 122.8(14)
N2 C67 H67 118.6
C66 C67 H67 118.6
C69 C68 C65 114.5(13)
C69 C68 C73 113.7(13)
C65 C68 C73 109.2(12)
C69 C68 H68 106.3
C65 C68 H68 106.3
C73 C68 H68 106.3
C68 C69 C70 117.6(14)
C68 C69 H69A 107.9
C70 C69 H69A 107.9
C68 C69 H69B 107.9
C70 C69 H69B 107.9
H69A C69 H69B 107.2
C71 C70 C69 112.7(14)
C71 C70 H70A 109.1
C69 C70 H70A 109.1
C71 C70 H70B 109.1
C69 C70 H70B 109.1
H70A C70 H70B 107.8
C70 C71 C72 112.5(16)
C70 C71 H71A 109.1
C72 C71 H71A 109.1
C70 C71 H71B 109.1
C72 C71 H71B 109.1
H71A C71 H71B 107.8
C71 C72 H72A 109.5
C71 C72 H72B 109.5
H72A C72 H72B 109.5
C71 C72 H72C 109.5
H72A C72 H72C 109.5
H72B C72 H72C 109.5
C74 C73 C68 118.1(13)
C74 C73 H73A 107.8
C68 C73 H73A 107.8
C74 C73 H73B 107.8
C68 C73 H73B 107.8
H73A C73 H73B 107.1
C73 C74 C75 115.0(14)
C73 C74 H74A 108.5
C75 C74 H74A 108.5
C73 C74 H74B 108.5
C75 C74 H74B 108.5
H74A C74 H74B 107.5
C74 C75 C76 109.3(15)
C74 C75 H75A 109.8
C76 C75 H75A 109.8
C74 C75 H75B 109.8
C76 C75 H75B 109.8
H75A C75 H75B 108.3
C75 C76 H76A 109.5
C75 C76 H76B 109.5
H76A C76 H76B 109.5
C75 C76 H76C 109.5
H76A C76 H76C 109.5
H76B C76 H76C 109.5
C82 C77 C78 117.7(11)
C82 C77 P3 123.2(8)
C78 C77 P3 118.2(8)
C79 C78 C77 123.1(12)
C79 C78 H78 118.5
C77 C78 H78 118.5
C78 C79 C80 117.9(12)
C78 C79 C83 122.0(12)
C80 C79 C83 120.1(12)
C81 C80 C79 120.8(12)
C81 C80 H80 119.6
C79 C80 H80 119.6
C80 C81 C82 120.0(12)
C80 C81 H81 120.0
C82 C81 H81 120.0
C81 C82 C77 120.5(11)
C81 C82 S5 112.8(8)
C77 C82 S5 126.5(9)
C84 C83 C79 117.0(13)
C84 C83 C85 111.7(14)
C79 C83 C85 110.4(13)
C84 C83 H83 105.6
C79 C83 H83 105.6
C85 C83 H83 105.6
C83 C84 H84A 109.5
C83 C84 H84B 109.5
H84A C84 H84B 109.5
C83 C84 H84C 109.5
H84A C84 H84C 109.5
H84B C84 H84C 109.5
C83 C85 H85A 109.5
C83 C85 H85B 109.5
H85A C85 H85B 109.5
C83 C85 H85C 109.5
H85A C85 H85C 109.5
H85B C85 H85C 109.5
C87 C86 C91 121.1(12)
C87 C86 P3 123.7(11)
C91 C86 P3 115.2(11)
C88 C87 C86 119.3(14)
C88 C87 H87 120.3
C86 C87 H87 120.3
C87 C88 C89 120.1(16)
C87 C88 H88 120.0
C89 C88 H88 120.0
C90 C89 C88 121.3(13)
C90 C89 H89 119.3
C88 C89 H89 119.3
C89 C90 C91 118.4(15)
C89 C90 H90 120.8
C91 C90 H90 120.8
C86 C91 C90 119.7(15)
C86 C91 H91 120.1
C90 C91 H91 120.1
C97 C92 C93 114.0(12)
C97 C92 P3 126.8(11)
C93 C92 P3 118.8(10)
C94 C93 C92 122.8(12)
C94 C93 H93 118.6
C92 C93 H93 118.6
C93 C94 C95 120.3(13)
C93 C94 C98 122.2(13)
C95 C94 C98 117.4(13)
C96 C95 C94 116.9(14)
C96 C95 H95 121.5
C94 C95 H95 121.5
C97 C96 C95 122.6(14)
C97 C96 H96 118.7
C95 C96 H96 118.7
C96 C97 C92 123.0(13)
C96 C97 S6 114.3(11)
C92 C97 S6 122.5(11)
C99 C98 C101 115.3(14)
C99 C98 C94 110.4(12)
C101 C98 C94 110.7(13)
C99 C98 H98 106.6
C101 C98 H98 106.6
C94 C98 H98 106.6
C98 C99 H99A 109.5
C98 C99 H99B 109.5
H99A C99 H99B 109.5
C98 C99 H99C 109.5
H99A C99 H99C 109.5
H99B C99 H99C 109.5
Pd4 C100 H10A 109.5
Pd4 C100 H10B 109.5
H10A C100 H10B 109.5
Pd4 C100 H10C 109.5
H10A C100 H10C 109.5
H10B C100 H10C 109.5
C98 C101 H10D 109.5
C98 C101 H10E 109.5
H10D C101 H10E 109.5
C98 C101 H10F 109.5
H10D C101 H10F 109.5
H10E C101 H10F 109.5
Pd3 C102 H10G 109.5
Pd3 C102 H10H 109.5
H10G C102 H10H 109.5
Pd3 C102 H10I 109.5
H10G C102 H10I 109.5
H10H C102 H10I 109.5
N3 C103 C104 121.3(13)
N3 C103 H103 119.4
C104 C103 H103 119.4
C103 C104 C105 121.7(13)
C103 C104 H104 119.2
C105 C104 H104 119.2
C106 C105 C104 115.4(12)
C106 C105 C108 121.6(12)
C104 C105 C108 122.9(12)
C105 C106 C107 121.5(13)
C105 C106 H106 119.2
C107 C106 H106 119.2
N3 C107 C106 121.7(12)
N3 C107 H107 119.2
C106 C107 H107 119.2
C113 C108 C105 111.7(17)
C113 C108 C109 112.7(16)
C105 C108 C109 111.1(14)
C113 C108 H108 107.0
C105 C108 H108 107.0
C109 C108 H108 107.0
C110 C109 C108 112.2(15)
C110 C109 H10J 109.2
C108 C109 H10J 109.2
C110 C109 H10K 109.2
C108 C109 H10K 109.2
H10J C109 H10K 107.9
C109 C110 C111 113.5(14)
C109 C110 H11A 108.9
C111 C110 H11A 108.9
C109 C110 H11B 108.9
C111 C110 H11B 108.9
H11A C110 H11B 107.7
C112 C111 C110 111.5(13)
C112 C111 H11C 109.3
C110 C111 H11C 109.3
C112 C111 H11D 109.3
C110 C111 H11D 109.3
H11C C111 H11D 108.0
C111 C112 H11E 109.5
C111 C112 H11F 109.5
H11E C112 H11F 109.5
C111 C112 H11G 109.5
H11E C112 H11G 109.5
H11F C112 H11G 109.5
C108 C113 C114 118(2)
C108 C113 H11H 107.8
C114 C113 H11H 107.8
C108 C113 H11I 107.8
C114 C113 H11I 107.8
H11H C113 H11I 107.2
C115 C114 C113 112.4(14)
C115 C114 H11J 109.1
C113 C114 H11J 109.1
C115 C114 H11K 109.1
C113 C114 H11K 109.1
H11J C114 H11K 107.9
C114 C115 C152 109.3(14)
C114 C115 H11L 109.8
C152 C115 H11L 109.8
C114 C115 H11M 109.8
C152 C115 H11M 109.8
H11L C115 H11M 108.3
C115 C152 H15H 109.5
C115 C152 H15I 109.5
H15H C152 H15I 109.5
C115 C152 H15J 109.5
H15H C152 H15J 109.5
H15I C152 H15J 109.5
C116 C153 C120 117.3(12)
C116 C153 P4 126.0(10)
C120 C153 P4 116.6(10)
C153 C116 C117 119.8(11)
C153 C116 S7 126.8(9)
C117 C116 S7 113.3(9)
C118 C117 C116 122.2(12)
C118 C117 H117 118.9
C116 C117 H117 118.9
C117 C118 C119 119.1(13)
C117 C118 H118 120.5
C119 C118 H118 120.5
C120 C119 C118 118.2(12)
C120 C119 C121 120.6(13)
C118 C119 C121 121.3(14)
C119 C120 C153 123.3(13)
C119 C120 H120 118.3
C153 C120 H120 118.3
C122 C121 C119 111.6(15)
C122 C121 C123 113.7(16)
C119 C121 C123 116.7(15)
C122 C121 H121 104.5
C119 C121 H121 104.5
C123 C121 H121 104.5
C121 C122 H12A 109.5
C121 C122 H12B 109.5
H12A C122 H12B 109.5
C121 C122 H12C 109.5
H12A C122 H12C 109.5
H12B C122 H12C 109.5
C121 C123 H12D 109.5
C121 C123 H12E 109.5
H12D C123 H12E 109.5
C121 C123 H12F 109.5
H12D C123 H12F 109.5
H12E C123 H12F 109.5
C129 C124 C125 119.1(14)
C129 C124 P4 123.8(11)
C125 C124 P4 115.8(11)
C124 C125 C126 119.3(14)
C124 C125 H125 120.3
C126 C125 H125 120.3
C127 C126 C125 121.1(15)
C127 C126 H126 119.5
C125 C126 H126 119.5
C126 C127 C128 121.0(15)
C126 C127 H127 119.5
C128 C127 H127 119.5
C129 C128 C127 118.0(14)
C129 C128 H128 121.0
C127 C128 H128 121.0
C124 C129 C128 121.3(14)
C124 C129 H129 119.3
C128 C129 H129 119.3
C135 C130 C131 116.9(13)
C135 C130 P4 119.8(11)
C131 C130 P4 123.2(11)
C132 C131 C130 118.2(13)
C132 C131 S8 115.6(10)
C130 C131 S8 126.1(11)
C133 C132 C131 121.8(14)
C133 C132 H132 119.1
C131 C132 H132 119.1
C134 C133 C132 121.2(14)
C134 C133 H133 119.4
C132 C133 H133 119.4
C133 C134 C135 118.0(14)
C133 C134 C136 120.8(14)
C135 C134 C136 121.2(13)
C130 C135 C134 123.7(13)
C130 C135 H135 118.1
C134 C135 H135 118.1
C138 C136 C137 110.6(13)
C138 C136 C134 110.8(13)
C137 C136 C134 110.7(13)
C138 C136 H136 108.2
C137 C136 H136 108.2
C134 C136 H136 108.2
C136 C137 H13A 109.5
C136 C137 H13B 109.5
H13A C137 H13B 109.5
C136 C137 H13C 109.5
H13A C137 H13C 109.5
H13B C137 H13C 109.5
C136 C138 H13D 109.5
C136 C138 H13E 109.5
H13D C138 H13E 109.5
C136 C138 H13F 109.5
H13D C138 H13F 109.5
H13E C138 H13F 109.5
N4 C139 C140 121.8(17)
N4 C139 H139 119.1
C140 C139 H139 119.1
C139 C140 C141 121.0(17)
C139 C140 H140 119.5
C141 C140 H140 119.5
C140 C141 C142 118.8(17)
C140 C141 C144 125.1(16)
C142 C141 C144 116.0(17)
C141 C142 C143 116.0(16)
C141 C142 H142 122.0
C143 C142 H142 122.0
N4 C143 C142 124.3(14)
N4 C143 H143 117.8
C142 C143 H143 117.8
C145 C144 C149 119(2)
C145 C144 C141 113.4(19)
C149 C144 C141 110(2)
C145 C144 H144 104.3
C149 C144 H144 104.3
C141 C144 H144 104.3
C144 C145 C146 117.7(17)
C144 C145 H14A 107.9
C146 C145 H14A 107.9
C144 C145 H14B 107.9
C146 C145 H14B 107.9
H14A C145 H14B 107.2
C145 C146 C147 118.9(15)
C145 C146 H14C 107.6
C147 C146 H14C 107.6
C145 C146 H14D 107.6
C147 C146 H14D 107.6
H14C C146 H14D 107.0
C146 C147 C148 118.2(17)
C146 C147 H14E 107.8
C148 C147 H14E 107.8
C146 C147 H14F 107.8
C148 C147 H14F 107.8
H14E C147 H14F 107.1
C147 C148 H14G 109.5
C147 C148 H14H 109.5
H14G C148 H14H 109.5
C147 C148 H14I 109.5
H14G C148 H14I 109.5
H14H C148 H14I 109.5
C144 C149 C150 125(3)
C144 C149 H14J 106.0
C150 C149 H14J 106.0
C144 C149 H14K 106.0
C150 C149 H14K 106.0
H14J C149 H14K 106.3
C149 C150 C151 123(2)
C149 C150 H15K 106.5
C151 C150 H15K 106.5
C149 C150 H15L 106.5
C151 C150 H15L 106.5
H15K C150 H15L 106.5
C150 C151 C155 105(3)
C150 C151 H15M 110.7
C155 C151 H15M 110.7
C150 C151 H15N 110.7
C155 C151 H15N 110.7
H15M C151 H15N 108.8
C151 C155 H15O 109.5
C151 C155 H15P 109.5
H15O C155 H15P 109.5
C151 C155 H15Q 109.5
H15O C155 H15Q 109.5
H15P C155 H15Q 109.5

loop_
_geom_bond_atom_site_label_1
_geom_bond_atom_site_label_2
_geom_bond_distance
Pd1 C16 1.998(15)
Pd1 N1 2.104(10)
Pd1 O4 2.207(10)
Pd1 P1 2.221(3)
Pd2 C62 2.015(14)
Pd2 N2 2.108(11)
Pd2 O12 2.156(9)
Pd2 P2 2.210(4)
Pd3 C102 1.999(14)
Pd3 N3 2.102(11)
Pd3 O16 2.153(9)
Pd3 P3 2.223(4)
Pd4 C100 1.970(13)
Pd4 N4 2.107(13)
Pd4 O24 2.186(9)
Pd4 P4 2.210(5)
P1 C29 1.814(13)
P1 C10 1.822(15)
P1 C6 1.848(14)
P2 C43 1.835(14)
P2 C47 1.840(13)
P2 C53 1.863(15)
P3 C92 1.797(14)
P3 C77 1.850(12)
P3 C86 1.861(13)
P4 C130 1.808(14)
P4 C153 1.836(14)
P4 C124 1.839(14)
S1 O2 1.437(9)
S1 O3 1.447(9)
S1 O1 1.460(9)
S1 C1 1.777(13)
S2 O5 1.447(10)
S2 O6 1.461(10)
S2 O4 1.462(10)
S2 C30 1.767(13)
S3 O9 1.435(9)
S3 O8 1.440(9)
S3 O7 1.454(9)
S3 C58 1.799(15)
S4 O11 1.419(10)
S4 O10 1.443(9)
S4 O12 1.468(10)
S4 C38 1.825(13)
S5 O15 1.431(9)
S5 O13 1.453(8)
S5 O14 1.468(9)
S5 C82 1.795(12)
S6 O17 1.427(10)
S6 O18 1.434(9)
S6 O16 1.467(10)
S6 C97 1.831(14)
S7 O21 1.442(9)
S7 O20 1.451(9)
S7 O19 1.454(9)
S7 C116 1.784(12)
S8 O22 1.442(9)
S8 O23 1.442(9)
S8 O24 1.486(9)
S8 C131 1.763(15)
Li1 O2 1.91(2)
Li1 O10 1.93(2)
Li1 O20 1.94(2)
Li1 O9 1.94(2)
Li2 O19 1.90(2)
Li2 O22 1.92(2)
Li2 O14 1.93(2)
Li2 O8 1.95(2)
Li3 O7 1.91(2)
Li3 O18 1.92(2)
Li3 O1 1.94(2)
Li3 O13 1.95(2)
Li4 O21 1.91(2)
Li4 O15 1.92(2)
Li4 O6 1.93(2)
Li4 O3 1.94(2)
N1 C21 1.338(16)
N1 C17 1.360(17)
N2 C63 1.312(17)
N2 C67 1.316(17)
N3 C103 1.324(17)
N3 C107 1.367(17)
N4 C139 1.317(19)
N4 C143 1.325(18)
C1 C2 1.377(18)
C1 C6 1.402(18)
C2 C3 1.398(19)
C2 H2 0.9500
C3 C4 1.272(19)
C3 H3 0.9500
C4 C5 1.400(19)
C4 C7 1.59(2)
C5 C6 1.380(18)
C5 H5 0.9500
C7 C9 1.37(3)
C7 C8 1.51(2)
C7 H7 1.0000
C8 H8A 0.9800
C8 H8B 0.9800
C8 H8C 0.9800
C9 H9A 0.9800
C9 H9B 0.9800
C9 H9C 0.9800
C10 C11 1.385(19)
C10 C15 1.44(2)
C11 C12 1.38(2)
C11 H11 0.9500
C13 C12 1.35(2)
C13 C14 1.37(2)
C13 H13 0.9500
C12 H12 0.9500
C14 C15 1.37(2)
C14 H14 0.9500
C15 H15 0.9500
C16 H16A 0.9800
C16 H16B 0.9800
C16 H16C 0.9800
C17 C18 1.352(19)
C17 H17 0.9500
C18 C19 1.37(2)
C18 H18 0.9500
C19 C20 1.34(2)
C19 C22 1.48(2)
C20 C21 1.373(19)
C20 H20 0.9500
C21 H21 0.9500
C22 C23 1.469(9)
C22 C27 1.482(7)
C22 H22 1.0000
C23 C24 1.542(9)
C23 H23A 0.9900
C23 H23B 0.9900
C24 C25 1.544(10)
C24 H24A 0.9900
C24 H24B 0.9900
C25 C26 1.504(10)
C25 H25A 0.9900
C25 H25B 0.9900
C26 H26A 0.9800
C26 H26B 0.9800
C26 H26C 0.9800
C27 C154 1.540(7)
C27 H27A 0.9900
C27 H27B 0.9900
C154 C156 1.527(10)
C154 H15A 0.9900
C154 H15B 0.9900
C156 C157 1.558(10)
C156 H15C 0.9900
C156 H15D 0.9900
C157 H15E 0.9800
C157 H15F 0.9800
C157 H15G 0.9800
C29 C34 1.377(17)
C29 C30 1.412(18)
C30 C31 1.357(18)
C31 C32 1.367(18)
C31 H31 0.9500
C32 C33 1.391(18)
C32 H32 0.9500
C33 C34 1.385(17)
C33 C35 1.511(18)
C34 H34 0.9500
C35 C36 1.54(2)
C35 C37 1.544(19)
C35 H35 1.0000
C36 H36A 0.9800
C36 H36B 0.9800
C36 H36C 0.9800
C37 H37A 0.9800
C37 H37B 0.9800
C37 H37C 0.9800
C38 C43 1.342(18)
C38 C39 1.369(18)
C39 C40 1.375(17)
C39 H39 0.9500
C40 C41 1.429(18)
C40 H40 0.9500
C41 C42 1.411(18)
C41 C44 1.525(19)
C42 C43 1.396(18)
C42 H42 0.9500
C44 C45 1.48(2)
C44 C46 1.490(19)
C44 H44 1.0000
C45 H45A 0.9800
C45 H45B 0.9800
C45 H45C 0.9800
C46 H46A 0.9800
C46 H46B 0.9800
C46 H46C 0.9800
C47 C52 1.377(14)
C47 C48 1.388(14)
C48 C49 1.364(14)
C48 H48 0.9500
C49 C50 1.377(16)
C49 H49 0.9500
C50 C51 1.382(16)
C50 H50 0.9500
C51 C52 1.385(15)
C51 H51 0.9500
C52 H52 0.9500
C53 C58 1.319(19)
C53 C54 1.42(2)
C54 C55 1.390(15)
C54 H54 0.9500
C55 C56 1.354(16)
C55 C59 1.59(3)
C56 C57 1.42(2)
C56 H56 0.9500
C57 C58 1.40(2)
C57 H57 0.9500
C59 C60 1.25(2)
C59 C61 1.40(4)
C59 H59 1.0000
C60 H60A 0.9800
C60 H60B 0.9800
C60 H60C 0.9800
C61 H61A 0.9800
C61 H61B 0.9800
C61 H61C 0.9800
C62 H62A 0.9800
C62 H62B 0.9800
C62 H62C 0.9800
C63 C64 1.37(2)
C63 H63 0.9500
C64 C65 1.39(2)
C64 H64 0.9500
C65 C66 1.393(19)
C65 C68 1.52(2)
C66 C67 1.378(19)
C66 H66 0.9500
C67 H67 0.9500
C68 C69 1.47(2)
C68 C73 1.54(2)
C68 H68 1.0000
C69 C70 1.55(2)
C69 H69A 0.9900
C69 H69B 0.9900
C70 C71 1.46(2)
C70 H70A 0.9900
C70 H70B 0.9900
C71 C72 1.54(2)
C71 H71A 0.9900
C71 H71B 0.9900
C72 H72A 0.9800
C72 H72B 0.9800
C72 H72C 0.9800
C73 C74 1.46(2)
C73 H73A 0.9900
C73 H73B 0.9900
C74 C75 1.54(2)
C74 H74A 0.9900
C74 H74B 0.9900
C75 C76 1.56(3)
C75 H75A 0.9900
C75 H75B 0.9900
C76 H76A 0.9800
C76 H76B 0.9800
C76 H76C 0.9800
C77 C82 1.385(13)
C77 C78 1.391(13)
C78 C79 1.367(14)
C78 H78 0.9500
C79 C80 1.387(18)
C79 C83 1.502(19)
C80 C81 1.381(14)
C80 H80 0.9500
C81 C82 1.382(13)
C81 H81 0.9500
C83 C84 1.48(2)
C83 C85 1.58(2)
C83 H83 1.0000
C84 H84A 0.9800
C84 H84B 0.9800
C84 H84C 0.9800
C85 H85A 0.9800
C85 H85B 0.9800
C85 H85C 0.9800
C86 C87 1.36(2)
C86 C91 1.379(19)
C87 C88 1.353(19)
C87 H87 0.9500
C88 C89 1.39(2)
C88 H88 0.9500
C89 C90 1.35(2)
C89 H89 0.9500
C90 C91 1.392(19)
C90 H90 0.9500
C91 H91 0.9500
C92 C97 1.373(18)
C92 C93 1.434(18)
C93 C94 1.348(18)
C93 H93 0.9500
C94 C95 1.395(19)
C94 C98 1.58(2)
C95 C96 1.367(19)
C95 H95 0.9500
C96 C97 1.345(19)
C96 H96 0.9500
C98 C99 1.49(2)
C98 C101 1.49(2)
C98 H98 1.0000
C99 H99A 0.9800
C99 H99B 0.9800
C99 H99C 0.9800
C100 H10A 0.9800
C100 H10B 0.9800
C100 H10C 0.9800
C101 H10D 0.9800
C101 H10E 0.9800
C101 H10F 0.9800
C102 H10G 0.9800
C102 H10H 0.9800
C102 H10I 0.9800
C103 C104 1.393(14)
C103 H103 0.9500
C104 C105 1.395(14)
C104 H104 0.9500
C105 C106 1.374(14)
C105 C108 1.50(2)
C106 C107 1.378(14)
C106 H106 0.9500
C107 H107 0.9500
C108 C113 1.43(3)
C108 C109 1.59(2)
C108 H108 1.0000
C109 C110 1.49(2)
C109 H10J 0.9900
C109 H10K 0.9900
C110 C111 1.57(2)
C110 H11A 0.9900
C110 H11B 0.9900
C111 C112 1.46(2)
C111 H11C 0.9900
C111 H11D 0.9900
C112 H11E 0.9800
C112 H11F 0.9800
C112 H11G 0.9800
C113 C114 1.519(10)
C113 H11H 0.9900
C113 H11I 0.9900
C114 C115 1.519(10)
C114 H11J 0.9900
C114 H11K 0.9900
C115 C152 1.547(10)
C115 H11L 0.9900
C115 H11M 0.9900
C152 H15H 0.9800
C152 H15I 0.9800
C152 H15J 0.9800
C153 C116 1.380(17)
C153 C120 1.409(18)
C116 C117 1.411(9)
C117 C118 1.361(17)
C117 H117 0.9500
C118 C119 1.416(19)
C118 H118 0.9500
C119 C120 1.380(19)
C119 C121 1.52(2)
C120 H120 0.9500
C121 C122 1.49(2)
C121 C123 1.54(2)
C121 H121 1.0000
C122 H12A 0.9800
C122 H12B 0.9800
C122 H12C 0.9800
C123 H12D 0.9800
C123 H12E 0.9800
C123 H12F 0.9800
C124 C129 1.36(2)
C124 C125 1.377(19)
C125 C126 1.419(19)
C125 H125 0.9500
C126 C127 1.30(2)
C126 H126 0.9500
C127 C128 1.41(2)
C127 H127 0.9500
C128 C129 1.394(19)
C128 H128 0.9500
C129 H129 0.9500
C130 C135 1.370(19)
C130 C131 1.433(19)
C131 C132 1.401(19)
C132 C133 1.374(19)
C132 H132 0.9500
C133 C134 1.339(19)
C133 H133 0.9500
C134 C135 1.415(19)
C134 C136 1.51(2)
C135 H135 0.9500
C136 C138 1.51(2)
C136 C137 1.51(2)
C136 H136 1.0000
C137 H13A 0.9800
C137 H13B 0.9800
C137 H13C 0.9800
C138 H13D 0.9800
C138 H13E 0.9800
C138 H13F 0.9800
C139 C140 1.34(2)
C139 H139 0.9500
C140 C141 1.372(16)
C140 H140 0.9500
C141 C142 1.375(15)
C141 C144 1.53(3)
C142 C143 1.38(2)
C142 H142 0.9500
C143 H143 0.9500
C144 C145 1.474(10)
C144 C149 1.481(10)
C144 H144 1.0000
C145 C146 1.518(10)
C145 H14A 0.9900
C145 H14B 0.9900
C146 C147 1.518(10)
C146 H14C 0.9900
C146 H14D 0.9900
C147 C148 1.543(10)
C147 H14E 0.9900
C147 H14F 0.9900
C148 H14G 0.9800
C148 H14H 0.9800
C148 H14I 0.9800
C149 C150 1.501(18)
C149 H14J 0.9900
C149 H14K 0.9900
C150 C151 1.556(19)
C150 H15K 0.9900
C150 H15L 0.9900
C151 C155 1.558(10)
C151 H15M 0.9900
C151 H15N 0.9900
C155 H15O 0.9800
C155 H15P 0.9800
C155 H15Q 0.9800

loop_
_platon_squeeze_void_nr
_platon_squeeze_void_average_x
_platon_squeeze_void_average_y
_platon_squeeze_void_average_z
_platon_squeeze_void_volume
_platon_squeeze_void_count_electrons
_platon_squeeze_void_content
1 0.000 0.000 0.000 353 93 ' '
2 0.000 0.500 0.015 2146 516 ' '
3 0.000 1.000 0.500 353 92 ' '
4 0.242 0.879 0.294 15 2 ' '
5 0.242 0.121 0.794 15 2 ' '
6 0.257 0.379 0.294 15 3 ' '
7 0.257 0.621 0.794 15 3 ' '
8 0.500 1.000 -0.057 2146 513 ' '
9 0.500 0.500 0.000 353 92 ' '
10 0.500 0.500 0.500 353 93 ' '
11 0.742 0.379 0.206 15 3 ' '
12 0.742 0.621 0.706 15 3 ' '
13 0.757 0.879 0.206 15 4 ' '
14 0.757 0.121 0.706 15 3 ' '
